data_7029781
loop_
_publ_author_name
'Wang, Han'
'Wan, Chong-Qing'
'Mak, Thomas C W'

_publ_section_title
;
 High-nuclearity silver(i) cluster-based coordination polymers assembled
 with multidentate oligo-\a-heteroarylsulfanyl ligands.
;
_journal_issue 19
_journal_name_full 'Dalton transactions (Cambridge, England : 2003)'
_journal_page_first 7254
_journal_page_last 7262
_journal_paper_doi 10.1039/c3dt53344a
_journal_volume 43
_journal_year 2014
_chemical_formula_sum 'C156 H252 Ag28 N60 O128 S38'
_chemical_formula_weight 9254.82
_chemical_name_systematic
;
 ?
;
_space_group_IT_number 209
_symmetry_cell_setting cubic
_symmetry_space_group_name_Hall 'F 4 2 3'
_symmetry_space_group_name_H-M 'F 4 3 2'
_atom_sites_solution_hydrogens geom
_atom_sites_solution_primary direct
_atom_sites_solution_secondary difmap
_audit_creation_method SHELXL-97
_cell_angle_alpha 90.00
_cell_angle_beta 90.00
_cell_angle_gamma 90.00
_cell_formula_units_Z 8
_cell_length_a 39.2220(2)
_cell_length_b 39.2220(2)
_cell_length_c 39.2220(2)
_cell_measurement_temperature 173(2)
_cell_volume 60337.8(5)
_computing_cell_refinement SAINT(Bruker,2001)
_computing_data_collection APEX2(Bruker,2003)
_computing_data_reduction APEX2(Bruker,2003)
_computing_structure_refinement 'SHELXL-97 (Sheldrick, 1997)'
_computing_structure_solution 'SHELXS-97 (Sheldrick, 2008)'
_diffrn_ambient_temperature 173(2)
_diffrn_measured_fraction_theta_full 0.997
_diffrn_measured_fraction_theta_max 0.997
_diffrn_radiation_monochromator graphite
_diffrn_radiation_source 'fine-focus sealed tube'
_diffrn_radiation_type CuK\a
_diffrn_radiation_wavelength 1.54184
_diffrn_reflns_av_R_equivalents 0.2343
_diffrn_reflns_av_sigmaI/netI 0.0499
_diffrn_reflns_limit_h_max 45
_diffrn_reflns_limit_h_min -44
_diffrn_reflns_limit_k_max 46
_diffrn_reflns_limit_k_min -46
_diffrn_reflns_limit_l_max 46
_diffrn_reflns_limit_l_min -46
_diffrn_reflns_number 162810
_diffrn_reflns_theta_full 66.56
_diffrn_reflns_theta_max 66.56
_diffrn_reflns_theta_min 2.25
_exptl_absorpt_coefficient_mu 17.527
_exptl_absorpt_correction_T_max 0.857
_exptl_absorpt_correction_T_min 0.840
_exptl_absorpt_correction_type multi-scan
_exptl_absorpt_process_details SADABS
_exptl_crystal_colour yellow
_exptl_crystal_density_diffrn 2.038
_exptl_crystal_density_method 'not measured'
_exptl_crystal_description block
_exptl_crystal_F_000 36448
_exptl_crystal_size_max 0.08
_exptl_crystal_size_mid 0.08
_exptl_crystal_size_min 0.08
_refine_diff_density_max 0.772
_refine_diff_density_min -0.915
_refine_diff_density_rms 0.145
_refine_ls_abs_structure_details 'Flack H D (1983), Acta Cryst. A39, 876-881'
_refine_ls_abs_structure_Flack -0.02(2)
_refine_ls_extinction_coef 0.0000139(16)
_refine_ls_extinction_expression Fc^*^=kFc[1+0.001xFc^2^\l^3^/sin(2\q)]^-1/4^
_refine_ls_extinction_method SHELXL
_refine_ls_goodness_of_fit_ref 1.046
_refine_ls_hydrogen_treatment constr
_refine_ls_matrix_type full
_refine_ls_number_parameters 287
_refine_ls_number_reflns 4459
_refine_ls_number_restraints 10
_refine_ls_restrained_S_all 1.049
_refine_ls_R_factor_all 0.0839
_refine_ls_R_factor_gt 0.0549
_refine_ls_shift/su_max 0.001
_refine_ls_shift/su_mean 0.000
_refine_ls_structure_factor_coef Fsqd
_refine_ls_weighting_details 'calc w=1/[\s^2^(Fo^2^)+(0.1067P)^2^+311.3991P] where P=(Fo^2^+2Fc^2^)/3'
_refine_ls_weighting_scheme calc
_refine_ls_wR_factor_gt 0.1481
_refine_ls_wR_factor_ref 0.1720
_reflns_number_gt 3319
_reflns_number_total 4459
_reflns_threshold_expression >2sigma(I)
_cod_data_source_file c3dt53344a2.cif
_cod_data_source_block complex1
_cod_depositor_comments
;Adding full bibliography for
 ./tmp-cod-update-bibliographies-12899/cifs/7029781.cif.
;
_cod_original_sg_symbol_H-M F432
_cod_database_code 7029781

loop_
_symmetry_equiv_pos_as_xyz
'x, y, z'
'-x, -y, z'
'-x, y, -z'
'x, -y, -z'
'z, x, y'
'z, -x, -y'
'-z, -x, y'
'-z, x, -y'
'y, z, x'
'-y, z, -x'
'y, -z, -x'
'-y, -z, x'
'y, x, -z'
'-y, -x, -z'
'y, -x, z'
'-y, x, z'
'x, z, -y'
'-x, z, y'
'-x, -z, -y'
'x, -z, y'
'z, y, -x'
'z, -y, x'
'-z, y, x'
'-z, -y, -x'
'x, y+1/2, z+1/2'
'-x, -y+1/2, z+1/2'
'-x, y+1/2, -z+1/2'
'x, -y+1/2, -z+1/2'
'z, x+1/2, y+1/2'
'z, -x+1/2, -y+1/2'
'-z, -x+1/2, y+1/2'
'-z, x+1/2, -y+1/2'
'y, z+1/2, x+1/2'
'-y, z+1/2, -x+1/2'
'y, -z+1/2, -x+1/2'
'-y, -z+1/2, x+1/2'
'y, x+1/2, -z+1/2'
'-y, -x+1/2, -z+1/2'
'y, -x+1/2, z+1/2'
'-y, x+1/2, z+1/2'
'x, z+1/2, -y+1/2'
'-x, z+1/2, y+1/2'
'-x, -z+1/2, -y+1/2'
'x, -z+1/2, y+1/2'
'z, y+1/2, -x+1/2'
'z, -y+1/2, x+1/2'
'-z, y+1/2, x+1/2'
'-z, -y+1/2, -x+1/2'
'x+1/2, y, z+1/2'
'-x+1/2, -y, z+1/2'
'-x+1/2, y, -z+1/2'
'x+1/2, -y, -z+1/2'
'z+1/2, x, y+1/2'
'z+1/2, -x, -y+1/2'
'-z+1/2, -x, y+1/2'
'-z+1/2, x, -y+1/2'
'y+1/2, z, x+1/2'
'-y+1/2, z, -x+1/2'
'y+1/2, -z, -x+1/2'
'-y+1/2, -z, x+1/2'
'y+1/2, x, -z+1/2'
'-y+1/2, -x, -z+1/2'
'y+1/2, -x, z+1/2'
'-y+1/2, x, z+1/2'
'x+1/2, z, -y+1/2'
'-x+1/2, z, y+1/2'
'-x+1/2, -z, -y+1/2'
'x+1/2, -z, y+1/2'
'z+1/2, y, -x+1/2'
'z+1/2, -y, x+1/2'
'-z+1/2, y, x+1/2'
'-z+1/2, -y, -x+1/2'
'x+1/2, y+1/2, z'
'-x+1/2, -y+1/2, z'
'-x+1/2, y+1/2, -z'
'x+1/2, -y+1/2, -z'
'z+1/2, x+1/2, y'
'z+1/2, -x+1/2, -y'
'-z+1/2, -x+1/2, y'
'-z+1/2, x+1/2, -y'
'y+1/2, z+1/2, x'
'-y+1/2, z+1/2, -x'
'y+1/2, -z+1/2, -x'
'-y+1/2, -z+1/2, x'
'y+1/2, x+1/2, -z'
'-y+1/2, -x+1/2, -z'
'y+1/2, -x+1/2, z'
'-y+1/2, x+1/2, z'
'x+1/2, z+1/2, -y'
'-x+1/2, z+1/2, y'
'-x+1/2, -z+1/2, -y'
'x+1/2, -z+1/2, y'
'z+1/2, y+1/2, -x'
'z+1/2, -y+1/2, x'
'-z+1/2, y+1/2, x'
'-z+1/2, -y+1/2, -x'

loop_
_atom_site_label
_atom_site_type_symbol
_atom_site_fract_x
_atom_site_fract_y
_atom_site_fract_z
_atom_site_U_iso_or_equiv
_atom_site_adp_type
_atom_site_occupancy
_atom_site_symmetry_multiplicity
_atom_site_calc_flag
_atom_site_refinement_flags
Ag1 Ag 0.21809(2) 0.28191(2) 0.28191(2) 0.0483(4) Uani 1 3 d S
Ag2 Ag 0.25277(3) 0.36698(2) 0.31934(2) 0.0593(3) Uani 1 1 d .
Ag3 Ag 0.30810(3) 0.51809(3) 0.44218(2) 0.0712(4) Uani 1 1 d .
S1 S 0.26105(7) 0.45010(8) 0.31759(8) 0.0523(7) Uani 1 1 d .
S2 S 0.39315(8) 0.43189(8) 0.35174(8) 0.0554(7) Uani 1 1 d .
S3 S 0.29877(6) 0.29877(6) 0.29877(6) 0.0473(10) Uani 1 3 d S
S4 S 0.16761(7) 0.33239(7) 0.33239(7) 0.0449(10) Uani 1 3 d S
S6 S 0.36751(17) 0.5000 0.5000 0.0636(15) Uani 1 4 d SD
S5 S 0.2478(2) 0.5000 0.5000 0.109(3) Uani 1 4 d SD
C1 C 0.2960(3) 0.3853(3) 0.2509(3) 0.051(3) Uani 1 1 d .
H1 H 0.2957 0.3617 0.2485 0.062 Uiso 1 1 calc R
C2 C 0.3129(3) 0.4047(3) 0.2256(3) 0.059(3) Uani 1 1 d .
H2 H 0.3232 0.3945 0.2068 0.071 Uiso 1 1 calc R
C3 C 0.3135(3) 0.4392(4) 0.2300(4) 0.064(3) Uani 1 1 d .
H3 H 0.3247 0.4530 0.2144 0.077 Uiso 1 1 calc R
C4 C 0.2972(3) 0.4537(3) 0.2583(3) 0.056(3) Uani 1 1 d .
H4 H 0.2970 0.4772 0.2614 0.067 Uiso 1 1 calc R
C5 C 0.2816(3) 0.4327(3) 0.2814(3) 0.046(2) Uani 1 1 d .
C6 C 0.2964(3) 0.4567(3) 0.3443(3) 0.046(3) Uani 1 1 d .
C7 C 0.2910(3) 0.4755(3) 0.3742(3) 0.058(3) Uani 1 1 d .
H7 H 0.2696 0.4845 0.3789 0.069 Uiso 1 1 calc R
C8 C 0.3484(3) 0.4676(3) 0.3880(3) 0.050(3) Uani 1 1 d .
H8 H 0.3669 0.4714 0.4024 0.061 Uiso 1 1 calc R
C9 C 0.3526(3) 0.4490(3) 0.3584(3) 0.044(2) Uani 1 1 d .
C10 C 0.3913(3) 0.4184(3) 0.3088(3) 0.045(3) Uani 1 1 d .
C11 C 0.3756(3) 0.3886(3) 0.2989(3) 0.050(3) Uani 1 1 d .
H11 H 0.3632 0.3764 0.3151 0.060 Uiso 1 1 calc R
C12 C 0.3956(3) 0.3944(3) 0.2447(3) 0.058(3) Uani 1 1 d .
H12 H 0.3976 0.3870 0.2223 0.069 Uiso 1 1 calc R
C13 C 0.4118(3) 0.4246(3) 0.2549(3) 0.059(3) Uani 1 1 d .
H13 H 0.4239 0.4373 0.2389 0.071 Uiso 1 1 calc R
N1 N 0.2803(2) 0.3990(2) 0.2781(2) 0.047(2) Uani 1 1 d .
N2 N 0.3268(2) 0.4430(2) 0.3359(2) 0.045(2) Uani 1 1 d .
N3 N 0.3168(3) 0.4804(2) 0.3961(2) 0.054(2) Uani 1 1 d .
N4 N 0.4102(2) 0.4356(2) 0.2874(3) 0.052(2) Uani 1 1 d .
N5 N 0.3773(3) 0.3761(3) 0.2667(2) 0.054(2) Uani 1 1 d .
O1 O 0.2656(2) 0.3157(2) 0.2920(3) 0.070(3) Uani 1 1 d .
O2 O 0.3202(2) 0.3202(2) 0.3202(2) 0.060(3) Uiso 1 3 d S
O3 O 0.2015(7) 0.3485(7) 0.3394(7) 0.052(7) Uiso 0.33 1 d P
O4 O 0.1705(6) 0.3608(7) 0.3594(7) 0.060(6) Uiso 0.33 1 d P
O5 O 0.2016(6) 0.3316(6) 0.3169(6) 0.056(6) Uiso 0.33 1 d P
O6 O 0.1407(6) 0.3406(5) 0.3086(6) 0.036(5) Uiso 0.33 1 d P
O7 O 0.2105(5) 0.5000 0.5000 0.112(6) Uiso 1 4 d SD
O9 O 0.2568(8) 0.502(2) 0.4616(6) 0.112(6) Uiso 0.25 1 d PD
O8 O 0.2588(9) 0.4640(7) 0.5091(16) 0.112(6) Uiso 0.25 1 d PD
O10 O 0.2631(8) 0.5234(17) 0.5248(17) 0.112(6) Uiso 0.25 1 d PD
O13 O 0.3564(11) 0.509(2) 0.4634(12) 0.096(16) Uiso 0.25 1 d PD
O14 O 0.3504(8) 0.4713(12) 0.512(2) 0.086(14) Uiso 0.25 1 d PD
O11 O 0.4053(4) 0.5000 0.5000 0.23(2) Uiso 1 4 d SD
O12 O 0.3572(10) 0.5269(13) 0.4722(18) 0.071(11) Uiso 0.25 1 d PD
O1W O 0.3389(4) 0.3622(4) 0.9220(4) 0.139(6) Uiso 1 1 d .
O2W O 0.6233(6) 0.7921(6) 0.4822(6) 0.193(9) Uiso 1 1 d .
O3W O 0.3858(9) 0.4578(9) 0.1801(9) 0.144(11) Uiso 0.50 1 d P
O4W O 0.549(2) 0.8207(16) 0.5572(18) 0.30(3) Uiso 0.50 1 d P
O5W O 0.670(2) 0.830(2) 0.5000 0.41(6) Uiso 0.50 2 d SP
O6W O 0.4206(6) 0.5000 0.4206(6) 0.241(15) Uiso 1 2 d S

loop_
_atom_site_aniso_label
_atom_site_aniso_U_11
_atom_site_aniso_U_22
_atom_site_aniso_U_33
_atom_site_aniso_U_23
_atom_site_aniso_U_13
_atom_site_aniso_U_12
Ag1 0.0483(4) 0.0483(4) 0.0483(4) 0.0038(4) -0.0038(4) -0.0038(4)
Ag2 0.0692(6) 0.0515(5) 0.0574(5) -0.0055(4) -0.0060(5) -0.0044(4)
Ag3 0.1023(9) 0.0622(6) 0.0490(5) -0.0019(4) 0.0000(5) 0.0143(6)
S1 0.0455(15) 0.0504(16) 0.0608(18) -0.0107(13) -0.0019(13) 0.0045(12)
S2 0.0485(16) 0.0649(19) 0.0528(17) -0.0064(14) -0.0054(13) 0.0068(14)
S3 0.0473(10) 0.0473(10) 0.0473(10) -0.0065(11) -0.0065(11) -0.0065(11)
S4 0.0449(10) 0.0449(10) 0.0449(10) -0.0009(11) 0.0009(11) 0.0009(11)
S6 0.059(4) 0.066(2) 0.066(2) 0.000 0.000 0.000
S5 0.068(5) 0.129(5) 0.129(5) 0.000 0.000 0.000
C1 0.048(6) 0.054(7) 0.053(7) 0.001(6) -0.006(6) 0.002(5)
C2 0.065(8) 0.061(8) 0.053(7) -0.015(6) -0.006(6) 0.015(6)
C3 0.052(7) 0.067(9) 0.075(9) 0.000(7) 0.000(6) -0.003(6)
C4 0.060(7) 0.045(6) 0.062(8) -0.012(5) 0.005(6) 0.006(5)
C5 0.041(6) 0.046(6) 0.051(7) -0.005(5) 0.002(5) 0.003(5)
C6 0.048(6) 0.040(6) 0.050(6) -0.001(5) -0.014(5) -0.001(5)
C7 0.044(7) 0.049(7) 0.080(9) -0.013(6) -0.007(6) 0.007(5)
C8 0.067(8) 0.035(6) 0.050(7) 0.003(5) 0.001(6) 0.003(5)
C9 0.043(6) 0.036(5) 0.052(7) 0.003(5) -0.005(5) 0.000(5)
C10 0.051(6) 0.042(6) 0.042(6) 0.007(5) -0.006(5) -0.003(5)
C11 0.040(6) 0.049(6) 0.060(7) 0.000(5) 0.001(5) 0.000(5)
C12 0.060(8) 0.061(8) 0.052(7) -0.004(6) 0.007(6) 0.004(6)
C13 0.061(7) 0.057(7) 0.060(8) -0.004(6) 0.007(6) -0.004(6)
N1 0.042(5) 0.043(5) 0.056(6) -0.016(4) -0.009(4) 0.006(4)
N2 0.036(5) 0.047(5) 0.052(5) -0.003(4) 0.000(4) 0.002(4)
N3 0.071(7) 0.044(5) 0.048(5) -0.003(4) 0.001(5) 0.000(5)
N4 0.045(5) 0.053(6) 0.056(6) 0.003(5) 0.006(5) 0.004(4)
N5 0.056(6) 0.055(6) 0.052(5) 0.002(5) -0.002(5) 0.000(4)
O1 0.052(5) 0.056(5) 0.103(7) -0.018(5) -0.016(5) 0.004(4)

loop_
_atom_type_symbol
_atom_type_description
_atom_type_scat_dispersion_real
_atom_type_scat_dispersion_imag
_atom_type_scat_source
C C 0.0181 0.0091 'International Tables Vol C Tables 4.2.6.8 and 6.1.1.4'
H H 0.0000 0.0000 'International Tables Vol C Tables 4.2.6.8 and 6.1.1.4'
N N 0.0311 0.0180 'International Tables Vol C Tables 4.2.6.8 and 6.1.1.4'
O O 0.0492 0.0322 'International Tables Vol C Tables 4.2.6.8 and 6.1.1.4'
Ag Ag 0.1306 4.2820 'International Tables Vol C Tables 4.2.6.8 and 6.1.1.4'
S S 0.3331 0.5567 'International Tables Vol C Tables 4.2.6.8 and 6.1.1.4'

loop_
_geom_angle_atom_site_label_1
_geom_angle_atom_site_label_2
_geom_angle_atom_site_label_3
_geom_angle
_geom_angle_site_symmetry_1
_geom_angle_site_symmetry_3
O1 Ag1 O1 119.88(3) . 58
O1 Ag1 O1 119.88(3) . 79
O1 Ag1 O1 119.88(3) 58 79
O1 Ag1 O5 70.4(6) . .
O1 Ag1 O5 99.3(6) 58 .
O1 Ag1 O5 105.7(6) 79 .
O1 Ag1 O5 99.3(6) . 79
O1 Ag1 O5 105.7(6) 58 79
O1 Ag1 O5 70.4(6) 79 79
O5 Ag1 O5 37.7(9) . 79
O1 Ag1 O5 105.7(6) . 58
O1 Ag1 O5 70.4(6) 58 58
O1 Ag1 O5 99.3(6) 79 58
O5 Ag1 O5 37.7(9) . 58
O5 Ag1 O5 37.7(9) 79 58
O3 Ag2 N1 145.7(7) . .
O3 Ag2 N5 86.0(7) . 5
N1 Ag2 N5 117.7(3) . 5
O3 Ag2 O1 94.3(7) . .
N1 Ag2 O1 92.7(3) . .
N5 Ag2 O1 122.6(4) 5 .
O3 Ag2 O5 26.8(8) . .
N1 Ag2 O5 131.6(6) . .
N5 Ag2 O5 109.2(6) 5 .
O1 Ag2 O5 70.7(6) . .
O3 Ag2 O6 12.0(8) . 79
N1 Ag2 O6 136.8(6) . 79
N5 Ag2 O6 85.9(5) 5 79
O1 Ag2 O6 104.4(6) . 79
O5 Ag2 O6 34.4(8) . 79
O13 Ag3 O10 119(2) . 17_556
O13 Ag3 O9 129(2) . .
O10 Ag3 O9 28.6(18) 17_556 .
O13 Ag3 O12 19.6(18) . .
O10 Ag3 O12 110(3) 17_556 .
O9 Ag3 O12 128.6(19) . .
O13 Ag3 O14 23.2(17) . 20_565
O10 Ag3 O14 108.9(16) 17_556 20_565
O9 Ag3 O14 109(2) . 20_565
O12 Ag3 O14 39.0(18) . 20_565
O13 Ag3 N4 130(3) . 22_565
O10 Ag3 N4 87.7(10) 17_556 22_565
O9 Ag3 N4 95.3(17) . 22_565
O12 Ag3 N4 116.7(11) . 22_565
O14 Ag3 N4 153.6(17) 20_565 22_565
O13 Ag3 N3 94.1(18) . .
O10 Ag3 N3 131(2) 17_556 .
O9 Ag3 N3 102.2(17) . .
O12 Ag3 N3 111.5(19) . .
O14 Ag3 N3 87.5(14) 20_565 .
N4 Ag3 N3 97.2(3) 22_565 .
O13 Ag3 O8 121(3) . 20_565
O10 Ag3 O8 36.0(18) 17_556 20_565
O9 Ag3 O8 11(2) . 20_565
O12 Ag3 O8 124.8(18) . 20_565
O14 Ag3 O8 100(2) 20_565 20_565
N4 Ag3 O8 105.0(13) 22_565 20_565
N3 Ag3 O8 96.4(10) . 20_565
O13 Ag3 O14 30.2(16) . 4_566
O10 Ag3 O14 94(2) 17_556 4_566
O9 Ag3 O14 113.5(18) . 4_566
O12 Ag3 O14 15.8(13) . 4_566
O14 Ag3 O14 41.7(17) 20_565 4_566
N4 Ag3 O14 119.2(10) 22_565 4_566
N3 Ag3 O14 124.4(14) . 4_566
O8 Ag3 O14 111.0(18) 20_565 4_566
O13 Ag3 Ag3 73.9(17) . 20_565
O10 Ag3 Ag3 53.9(19) 17_556 20_565
O9 Ag3 Ag3 80.3(14) . 20_565
O12 Ag3 Ag3 58(2) . 20_565
O14 Ag3 Ag3 78.4(14) 20_565 20_565
N4 Ag3 Ag3 96.6(2) 22_565 20_565
N3 Ag3 Ag3 165.7(3) . 20_565
O8 Ag3 Ag3 83.7(8) 20_565 20_565
O14 Ag3 Ag3 43.9(15) 4_566 20_565
O13 Ag3 Ag3 71(3) . 17_556
O10 Ag3 Ag3 79.8(11) 17_556 17_556
O9 Ag3 Ag3 65.8(19) . 17_556
O12 Ag3 Ag3 84.0(10) . 17_556
O14 Ag3 Ag3 47.7(17) 20_565 17_556
N4 Ag3 Ag3 158.7(2) 22_565 17_556
N3 Ag3 Ag3 78.4(2) . 17_556
O8 Ag3 Ag3 55.5(14) 20_565 17_556
O14 Ag3 Ag3 79.2(11) 4_566 17_556
Ag3 Ag3 Ag3 90.0 20_565 17_556
C6 S1 C5 100.1(5) . .
C9 S2 C10 102.7(5) . .
O2 S3 O1 110.5(4) . 9
O2 S3 O1 110.5(4) . .
O1 S3 O1 108.4(4) 9 .
O2 S3 O1 110.5(4) . 5
O1 S3 O1 108.4(4) 9 5
O1 S3 O1 108.4(4) . 5
O6 S4 O6 116.9(6) 79 .
O6 S4 O6 116.9(6) 79 58
O6 S4 O6 116.9(6) . 58
O6 S4 O5 113.7(15) 79 79
O6 S4 O5 119.4(13) . 79
O6 S4 O5 61.4(13) 58 79
O6 S4 O5 119.4(13) 79 58
O6 S4 O5 61.4(13) . 58
O6 S4 O5 113.7(15) 58 58
O5 S4 O5 66.0(15) 79 58
O6 S4 O5 61.4(13) 79 .
O6 S4 O5 113.7(15) . .
O6 S4 O5 119.4(13) 58 .
O5 S4 O5 66.0(15) 79 .
O5 S4 O5 66.0(15) 58 .
O6 S4 O3 109.7(15) 79 58
O6 S4 O3 22.7(11) . 58
O6 S4 O3 132.3(14) 58 58
O5 S4 O3 108.9(14) 79 58
O5 S4 O3 43.8(13) 58 58
O5 S4 O3 91.2(16) . 58
O6 S4 O3 22.7(11) 79 .
O6 S4 O3 132.3(14) . .
O6 S4 O3 109.7(15) 58 .
O5 S4 O3 91.2(16) 79 .
O5 S4 O3 108.9(15) 58 .
O5 S4 O3 43.8(13) . .
O3 S4 O3 117.4(6) 58 .
O6 S4 O3 132.3(14) 79 79
O6 S4 O3 109.7(15) . 79
O6 S4 O3 22.7(11) 58 79
O5 S4 O3 43.8(13) 79 79
O5 S4 O3 91.2(16) 58 79
O5 S4 O3 108.9(14) . 79
O3 S4 O3 117.4(6) 58 79
O3 S4 O3 117.4(6) . 79
O6 S4 O4 43.3(12) 79 .
O6 S4 O4 109.6(14) . .
O6 S4 O4 88.9(16) 58 .
O5 S4 O4 130.0(14) 79 .
O5 S4 O4 157.4(14) 58 .
O5 S4 O4 103.5(13) . .
O3 S4 O4 120.5(15) 58 .
O3 S4 O4 60.2(13) . .
O3 S4 O4 111.4(16) 79 .
O6 S4 O4 88.9(16) 79 58
O6 S4 O4 43.3(12) . 58
O6 S4 O4 109.6(14) 58 58
O5 S4 O4 157.4(14) 79 58
O5 S4 O4 103.5(13) 58 58
O5 S4 O4 130.0(14) . 58
O3 S4 O4 60.2(13) 58 58
O3 S4 O4 111.4(16) . 58
O3 S4 O4 120.5(15) 79 58
O4 S4 O4 66.8(15) . 58
O6 S4 O4 109.6(14) 79 79
O6 S4 O4 88.9(16) . 79
O6 S4 O4 43.3(12) 58 79
O5 S4 O4 103.5(13) 79 79
O5 S4 O4 130.0(14) 58 79
O5 S4 O4 157.4(14) . 79
O3 S4 O4 111.4(16) 58 79
O3 S4 O4 120.5(15) . 79
O3 S4 O4 60.2(13) 79 79
O4 S4 O4 66.8(15) . 79
O4 S4 O4 66.8(15) 58 79
O14 S6 O14 76.5(16) 20_565 .
O14 S6 O14 76.5(16) 20_565 4_566
O14 S6 O14 122(4) . 4_566
O14 S6 O14 122(4) 20_565 17_556
O14 S6 O14 76.5(16) . 17_556
O14 S6 O14 76.5(16) 4_566 17_556
O14 S6 O11 118.9(19) 20_565 .
O14 S6 O11 118.9(19) . .
O14 S6 O11 118.9(19) 4_566 .
O14 S6 O11 118.9(19) 17_556 .
O14 S6 O13 36(2) 20_565 .
O14 S6 O13 112(2) . .
O14 S6 O13 50(3) 4_566 .
O14 S6 O13 122(3) 17_556 .
O11 S6 O13 106(2) . .
O14 S6 O13 50(3) 20_565 17_556
O14 S6 O13 36(2) . 17_556
O14 S6 O13 122(3) 4_566 17_556
O14 S6 O13 112(2) 17_556 17_556
O11 S6 O13 106(2) . 17_556
O13 S6 O13 85.4(11) . 17_556
O14 S6 O13 122(3) 20_565 4_566
O14 S6 O13 50(3) . 4_566
O14 S6 O13 112(2) 4_566 4_566
O14 S6 O13 36(2) 17_556 4_566
O11 S6 O13 106(2) . 4_566
O13 S6 O13 147(4) . 4_566
O13 S6 O13 85.4(11) 17_556 4_566
O14 S6 O13 112(2) 20_565 20_565
O14 S6 O13 122(3) . 20_565
O14 S6 O13 36(2) 4_566 20_565
O14 S6 O13 50(3) 17_556 20_565
O11 S6 O13 106(2) . 20_565
O13 S6 O13 85.4(11) . 20_565
O13 S6 O13 147(4) 17_556 20_565
O13 S6 O13 85.4(11) 4_566 20_565
O14 S6 O12 26(2) 20_565 17_556
O14 S6 O12 62(3) . 17_556
O14 S6 O12 102(3) 4_566 17_556
O14 S6 O12 131(3) 17_556 17_556
O11 S6 O12 104.9(17) . 17_556
O13 S6 O12 58(2) . 17_556
O13 S6 O12 28(2) 17_556 17_556
O13 S6 O12 113(2) 4_566 17_556
O13 S6 O12 137(2) 20_565 17_556
O14 S6 O12 62(3) 20_565 .
O14 S6 O12 131(3) . .
O14 S6 O12 26(2) 4_566 .
O14 S6 O12 102(3) 17_556 .
O11 S6 O12 104.9(17) . .
O13 S6 O12 28(2) . .
O13 S6 O12 113(2) 17_556 .
O13 S6 O12 137(2) 4_566 .
O13 S6 O12 58(2) 20_565 .
O12 S6 O12 86.2(8) 17_556 .
O14 S6 O12 131(3) 20_565 20_565
O14 S6 O12 102(3) . 20_565
O14 S6 O12 62(3) 4_566 20_565
O14 S6 O12 26(2) 17_556 20_565
O11 S6 O12 104.9(17) . 20_565
O13 S6 O12 113(2) . 20_565
O13 S6 O12 137(2) 17_556 20_565
O13 S6 O12 58(2) 4_566 20_565
O13 S6 O12 28(2) 20_565 20_565
O12 S6 O12 150(3) 17_556 20_565
O12 S6 O12 86.2(8) . 20_565
O7 S5 O10 114.3(16) . 4_566
O7 S5 O10 114.3(16) . 17_556
O10 S5 O10 80.3(12) 4_566 17_556
O7 S5 O10 114.3(16) . .
O10 S5 O10 131(3) 4_566 .
O10 S5 O10 80.3(12) 17_556 .
O7 S5 O10 114.3(16) . 20_565
O10 S5 O10 80.3(12) 4_566 20_565
O10 S5 O10 131(3) 17_556 20_565
O10 S5 O10 80.3(12) . 20_565
O7 S5 O8 106.5(15) . 20_565
O10 S5 O8 28(3) 4_566 20_565
O10 S5 O8 57(4) 17_556 20_565
O10 S5 O8 130(3) . 20_565
O10 S5 O8 108(3) 20_565 20_565
O7 S5 O8 106.5(15) . 17_556
O10 S5 O8 130(3) 4_566 17_556
O10 S5 O8 108(3) 17_556 17_556
O10 S5 O8 28(3) . 17_556
O10 S5 O8 57(4) 20_565 17_556
O8 S5 O8 147(3) 20_565 17_556
O7 S5 O8 106.5(15) . 4_566
O10 S5 O8 108(3) 4_566 4_566
O10 S5 O8 28(3) 17_556 4_566
O10 S5 O8 57(4) . 4_566
O10 S5 O8 130(3) 20_565 4_566
O8 S5 O8 85.3(8) 20_565 4_566
O8 S5 O8 85.3(8) 17_556 4_566
O7 S5 O8 106.5(15) . .
O10 S5 O8 57(4) 4_566 .
O10 S5 O8 130(3) 17_556 .
O10 S5 O8 108(3) . .
O10 S5 O8 28(3) 20_565 .
O8 S5 O8 85.3(8) 20_565 .
O8 S5 O8 85.3(8) 17_556 .
O8 S5 O8 147(3) 4_566 .
O7 S5 O9 103.2(14) . 20_565
O10 S5 O9 123(3) 4_566 20_565
O10 S5 O9 45(3) 17_556 20_565
O10 S5 O9 43(3) . 20_565
O10 S5 O9 122(3) 20_565 20_565
O8 S5 O9 102(4) 20_565 20_565
O8 S5 O9 70(4) 17_556 20_565
O8 S5 O9 17(4) 4_566 20_565
O8 S5 O9 146(2) . 20_565
O7 S5 O9 103.2(14) . 17_556
O10 S5 O9 43(3) 4_566 17_556
O10 S5 O9 122(3) 17_556 17_556
O10 S5 O9 123(3) . 17_556
O10 S5 O9 45(3) 20_565 17_556
O8 S5 O9 70(4) 20_565 17_556
O8 S5 O9 102(4) 17_556 17_556
O8 S5 O9 146(2) 4_566 17_556
O8 S5 O9 17(4) . 17_556
O9 S5 O9 154(3) 20_565 17_556
O7 S5 O9 103.2(14) . .
O10 S5 O9 45(3) 4_566 .
O10 S5 O9 43(3) 17_556 .
O10 S5 O9 122(3) . .
O10 S5 O9 123(3) 20_565 .
O8 S5 O9 17(4) 20_565 .
O8 S5 O9 146(2) 17_556 .
O8 S5 O9 70(4) 4_566 .
O8 S5 O9 102(4) . .
O9 S5 O9 87.0(6) 20_565 .
O9 S5 O9 87.0(6) 17_556 .
N1 C1 C2 123.7(11) . .
N1 C1 H1 118.2 . .
C2 C1 H1 118.2 . .
C3 C2 C1 116.9(12) . .
C3 C2 H2 121.5 . .
C1 C2 H2 121.5 . .
C2 C3 C4 119.8(13) . .
C2 C3 H3 120.1 . .
C4 C3 H3 120.1 . .
C5 C4 C3 118.8(12) . .
C5 C4 H4 120.6 . .
C3 C4 H4 120.6 . .
N1 C5 C4 123.7(11) . .
N1 C5 S1 116.2(9) . .
C4 C5 S1 120.0(8) . .
N2 C6 C7 123.1(10) . .
N2 C6 S1 119.7(8) . .
C7 C6 S1 117.2(9) . .
N3 C7 C6 119.9(11) . .
N3 C7 H7 120.1 . .
C6 C7 H7 120.1 . .
N3 C8 C9 119.7(12) . .
N3 C8 H8 120.1 . .
C9 C8 H8 120.1 . .
N2 C9 C8 123.2(11) . .
N2 C9 S2 120.9(9) . .
C8 C9 S2 115.9(9) . .
N4 C10 C11 120.7(11) . .
N4 C10 S2 115.7(8) . .
C11 C10 S2 122.8(9) . .
N5 C11 C10 123.1(11) . .
N5 C11 H11 118.5 . .
C10 C11 H11 118.5 . .
N5 C12 C13 121.2(11) . .
N5 C12 H12 119.4 . .
C13 C12 H12 119.4 . .
N4 C13 C12 121.1(12) . .
N4 C13 H13 119.5 . .
C12 C13 H13 119.5 . .
C5 N1 C1 117.1(11) . .
C5 N1 Ag2 119.4(8) . .
C1 N1 Ag2 123.5(7) . .
C6 N2 C9 115.6(10) . .
C7 N3 C8 118.5(10) . .
C7 N3 Ag3 118.2(8) . .
C8 N3 Ag3 122.5(8) . .
C10 N4 C13 118.0(10) . .
C10 N4 Ag3 118.6(8) . 22_565
C13 N4 Ag3 123.3(8) . 22_565
C12 N5 C11 115.8(10) . .
C12 N5 Ag2 117.4(8) . 9
C11 N5 Ag2 123.6(8) . 9
S3 O1 Ag1 118.6(5) . .
S3 O1 Ag2 119.5(5) . .
Ag1 O1 Ag2 113.5(4) . .
O6 O3 O5 120(5) 79 .
O6 O3 S4 73(4) 79 .
O5 O3 S4 66.5(18) . .
O6 O3 O4 35(4) 79 .
O5 O3 O4 127(3) . .
S4 O3 O4 61.3(14) . .
O6 O3 Ag2 114(4) 79 .
O5 O3 Ag2 84.9(19) . .
S4 O3 Ag2 148.6(16) . .
O4 O3 Ag2 141.5(19) . .
O6 O4 O3 17.8(17) 79 .
O6 O4 S4 63.7(17) 79 .
O3 O4 S4 58.5(13) . .
O6 O4 O4 94(2) 79 58
O3 O4 O4 102.3(16) . 58
S4 O4 O4 56.6(7) . 58
O6 O4 O4 119.7(17) 79 79
O3 O4 O4 109.9(14) . 79
S4 O4 O4 56.6(7) . 79
O4 O4 O4 60.000(5) 58 79
O3 O5 S4 69.7(19) . .
O3 O5 O6 19.8(17) . 79
S4 O5 O6 58.6(13) . 79
O3 O5 O5 102(2) . 79
S4 O5 O5 57.0(8) . 79
O6 O5 O5 104.4(14) 79 79
O3 O5 O5 125.3(19) . 58
S4 O5 O5 57.0(8) . 58
O6 O5 O5 109.2(14) 79 58
O5 O5 O5 60.000(5) 79 58
O3 O5 Ag2 68.3(18) . .
S4 O5 Ag2 136.0(15) . .
O6 O5 Ag2 77.4(13) 79 .
O5 O5 Ag2 145(2) 79 .
O5 O5 Ag2 153(2) 58 .
O3 O5 Ag1 157(2) . .
S4 O5 Ag1 119.1(13) . .
O6 O5 Ag1 174.8(18) 79 .
O5 O5 Ag1 71.1(5) 79 .
O5 O5 Ag1 71.1(5) 58 .
Ag2 O5 Ag1 104.8(9) . .
O3 O6 O4 127(5) 58 58
O3 O6 S4 84(4) 58 .
O4 O6 S4 73.0(18) 58 .
O3 O6 O5 40(4) 58 58
O4 O6 O5 131(2) 58 58
S4 O6 O5 60.0(13) . 58
O3 O6 Ag2 54(4) 58 58
O4 O6 Ag2 155(2) 58 58
S4 O6 Ag2 128.3(14) . 58
O5 O6 Ag2 68.3(13) 58 58
O8 O9 O10 129(8) 20_565 17_556
O8 O9 O10 16(6) 20_565 4_566
O10 O9 O10 114(5) 17_556 4_566
O8 O9 S5 78(4) 20_565 .
O10 O9 S5 64.5(18) 17_556 .
O10 O9 S5 63.8(19) 4_566 .
O8 O9 O8 126(8) 20_565 4_566
O10 O9 O8 12.7(16) 17_556 4_566
O10 O9 O8 110(3) 4_566 4_566
S5 O9 O8 54(2) . 4_566
O8 O9 Ag3 101(6) 20_565 .
O10 O9 Ag3 75(4) 17_556 .
O10 O9 Ag3 102(3) 4_566 .
S5 O9 Ag3 123(3) . .
O8 O9 Ag3 88(3) 4_566 .
O9 O8 O10 154(9) 17_556 20_565
O9 O8 O10 37(7) 17_556 4_566
O10 O8 O10 118(6) 20_565 4_566
O9 O8 S5 85(5) 17_556 .
O10 O8 S5 72(2) 20_565 .
O10 O8 S5 59(2) 4_566 .
O9 O8 O9 141(4) 17_556 4_566
O10 O8 O9 19(2) 20_565 4_566
O10 O8 O9 110(3) 4_566 4_566
S5 O8 O9 56(2) . 4_566
O9 O8 Ag3 69(6) 17_556 17_556
O10 O8 Ag3 112(5) 20_565 17_556
O10 O8 Ag3 67(3) 4_566 17_556
S5 O8 Ag3 117(3) . 17_556
O9 O8 Ag3 127(3) 4_566 17_556
O8 O10 O9 148(3) 17_556 20_565
O8 O10 O9 10(5) 17_556 4_566
O9 O10 O9 142(2) 20_565 4_566
O8 O10 O8 143(2) 17_556 4_566
O9 O10 O8 14(3) 20_565 4_566
O9 O10 O8 135(2) 4_566 4_566
O8 O10 S5 80(3) 17_556 .
O9 O10 S5 73(2) 20_565 .
O9 O10 S5 72(2) 4_566 .
O8 O10 S5 63(2) 4_566 .
O8 O10 Ag3 135(5) 17_556 20_565
O9 O10 Ag3 76(4) 20_565 20_565
O9 O10 Ag3 138(4) 4_566 20_565
O8 O10 Ag3 77(3) 4_566 20_565
S5 O10 Ag3 129(4) . 20_565
O12 O13 O14 132(10) . 20_565
O12 O13 O14 29(5) . 4_566
O14 O13 O14 104(9) 20_565 4_566
O12 O13 O12 139(8) . 17_556
O14 O13 O12 17(3) 20_565 17_556
O14 O13 O12 113(6) 4_566 17_556
O12 O13 S6 78(5) . .
O14 O13 S6 63(3) 20_565 .
O14 O13 S6 58(3) 4_566 .
O12 O13 S6 62(3) 17_556 .
O12 O13 Ag3 94(4) . .
O14 O13 Ag3 93(5) 20_565 .
O14 O13 Ag3 92(3) 4_566 .
O12 O13 Ag3 106(5) 17_556 .
S6 O13 Ag3 132(3) . .
O12 O14 O13 140(8) 4_566 17_556
O12 O14 O13 32(7) 4_566 4_566
O13 O14 O13 149(3) 17_556 4_566
O12 O14 S6 92(4) 4_566 .
O13 O14 S6 81(4) 17_556 .
O13 O14 S6 71(2) 4_566 .
O12 O14 O12 146(4) 4_566 17_556
O13 O14 O12 22(5) 17_556 17_556
O13 O14 O12 136(3) 4_566 17_556
S6 O14 O12 64.6(19) . 17_556
O12 O14 O14 144(4) 4_566 20_565
O13 O14 O14 45(6) 17_556 20_565
O13 O14 O14 119(3) 4_566 20_565
S6 O14 O14 51.7(8) . 20_565
O12 O14 O14 23(2) 17_556 20_565
O12 O14 O14 63(8) 4_566 17_556
O13 O14 O14 131(5) 17_556 17_556
O13 O14 O14 31(4) 4_566 17_556
S6 O14 O14 51.7(8) . 17_556
O12 O14 O14 111(2) 17_556 17_556
O14 O14 O14 90.000(18) 20_565 17_556
O12 O14 Ag3 142(5) 4_566 17_556
O13 O14 Ag3 64(4) 17_556 17_556
O13 O14 Ag3 145(3) 4_566 17_556
S6 O14 Ag3 125(5) . 17_556
O12 O14 Ag3 69(3) 17_556 17_556
O14 O14 Ag3 74(4) 20_565 17_556
O14 O14 Ag3 130.2(15) 17_556 17_556
O12 O14 Ag3 65(5) 4_566 4_566
O13 O14 Ag3 152(4) 17_556 4_566
O13 O14 Ag3 57(3) 4_566 4_566
S6 O14 Ag3 115(4) . 4_566
O12 O14 Ag3 146(3) 17_556 4_566
O14 O14 Ag3 127.2(18) 20_565 4_566
O14 O14 Ag3 64(4) 17_556 4_566
Ag3 O14 Ag3 88.4(8) 17_556 4_566
O14 O12 O13 119(10) 4_566 .
O14 O12 O13 23(5) 4_566 20_565
O13 O12 O13 131(9) . 20_565
O14 O12 O14 93(8) 4_566 20_565
O13 O12 O14 26(6) . 20_565
O13 O12 O14 105(4) 20_565 20_565
O14 O12 S6 62(4) 4_566 .
O13 O12 S6 74(5) . .
O13 O12 S6 60(2) 20_565 .
O14 O12 S6 53(2) 20_565 .
O14 O12 Ag3 99(5) 4_566 .
O13 O12 Ag3 66(3) . .
O13 O12 Ag3 121(4) 20_565 .
O14 O12 Ag3 72(3) 20_565 .
S6 O12 Ag3 118(2) . .

loop_
_geom_bond_atom_site_label_1
_geom_bond_atom_site_label_2
_geom_bond_distance
_geom_bond_site_symmetry_2
Ag1 O1 2.319(9) .
Ag1 O1 2.319(9) 58
Ag1 O1 2.319(9) 79
Ag1 O5 2.47(3) .
Ag1 O5 2.47(3) 79
Ag1 O5 2.47(3) 58
Ag2 O3 2.28(3) .
Ag2 N1 2.313(11) .
Ag2 N5 2.327(10) 5
Ag2 O1 2.333(9) .
Ag2 O5 2.44(2) .
Ag2 O6 2.57(2) 79
Ag3 O13 2.10(2) .
Ag3 O10 2.24(5) 17_556
Ag3 O9 2.25(4) .
Ag3 O12 2.28(4) .
Ag3 O14 2.33(6) 20_565
Ag3 N4 2.352(10) 22_565
Ag3 N3 2.358(10) .
Ag3 O8 2.37(4) 20_565
Ag3 O14 2.49(7) 4_566
Ag3 Ag3 3.3604(14) 20_565
Ag3 Ag3 3.3604(14) 17_556
S1 C6 1.757(11) .
S1 C5 1.772(12) .
S2 C9 1.747(12) .
S2 C10 1.766(12) .
S3 O2 1.456(16) .
S3 O1 1.485(9) 9
S3 O1 1.485(9) .
S3 O1 1.485(9) 5
S4 O6 1.44(2) 79
S4 O6 1.44(2) .
S4 O6 1.44(2) 58
S4 O5 1.47(2) 79
S4 O5 1.47(2) 58
S4 O5 1.47(2) .
S4 O3 1.50(3) 58
S4 O3 1.50(3) .
S4 O3 1.50(3) 79
S4 O4 1.54(2) .
S4 O4 1.54(2) 58
S4 O4 1.54(2) 79
S6 O14 1.39(3) 20_565
S6 O14 1.39(3) .
S6 O14 1.39(3) 4_566
S6 O14 1.39(3) 17_556
S6 O11 1.484(16) .
S6 O13 1.54(4) .
S6 O13 1.54(4) 17_556
S6 O13 1.54(4) 4_566
S6 O13 1.54(4) 20_565
S6 O12 1.57(3) 17_556
S6 O12 1.57(3) .
S6 O12 1.57(3) 20_565
S5 O7 1.46(2) .
S5 O10 1.464(18) 4_566
S5 O10 1.464(18) 17_556
S5 O10 1.464(18) .
S5 O10 1.464(18) 20_565
S5 O8 1.521(19) 20_565
S5 O8 1.521(19) 17_556
S5 O8 1.521(19) 4_566
S5 O8 1.521(19) .
S5 O9 1.548(19) 20_565
S5 O9 1.548(19) 17_556
S5 O9 1.548(19) .
C1 N1 1.344(16) .
C1 C2 1.419(18) .
C1 H1 0.9300 .
C2 C3 1.363(18) .
C2 H2 0.9300 .
C3 C4 1.400(18) .
C3 H3 0.9300 .
C4 C5 1.369(18) .
C4 H4 0.9300 .
C5 N1 1.329(13) .
C6 N2 1.347(15) .
C6 C7 1.403(17) .
C7 N3 1.341(16) .
C7 H7 0.9300 .
C8 N3 1.375(16) .
C8 C9 1.380(17) .
C8 H8 0.9300 .
C9 N2 1.360(13) .
C10 N4 1.309(15) .
C10 C11 1.378(16) .
C11 N5 1.359(15) .
C11 H11 0.9300 .
C12 N5 1.329(15) .
C12 C13 1.404(17) .
C12 H12 0.9300 .
C13 N4 1.349(16) .
C13 H13 0.9300 .
N4 Ag3 2.352(10) 22_565
N5 Ag2 2.327(10) 9
O3 O6 0.58(3) 79
O3 O5 1.11(3) .
O3 O4 1.52(4) .
O4 O6 1.10(3) 79
O4 O4 1.70(4) 58
O4 O4 1.70(4) 79
O5 O6 1.48(3) 79
O5 O5 1.60(4) 79
O5 O5 1.60(4) 58
O6 O3 0.58(3) 58
O6 O4 1.10(3) 58
O6 O5 1.48(3) 58
O6 Ag2 2.57(2) 58
O9 O8 0.44(10) 20_565
O9 O10 1.11(8) 17_556
O9 O10 1.15(8) 4_566
O9 O8 1.77(8) 4_566
O8 O9 0.44(10) 17_556
O8 O10 0.73(8) 20_565
O8 O10 1.43(8) 4_566
O8 O9 1.77(8) 4_566
O8 Ag3 2.37(4) 17_556
O10 O8 0.73(8) 17_556
O10 O9 1.11(8) 20_565
O10 O9 1.15(8) 4_566
O10 O8 1.43(8) 4_566
O10 Ag3 2.24(5) 20_565
O13 O12 0.77(7) .
O13 O14 0.92(6) 20_565
O13 O14 1.25(8) 4_566
O13 O12 1.51(6) 17_556
O14 O12 0.69(6) 4_566
O14 O13 0.92(6) 17_556
O14 O13 1.25(8) 4_566
O14 O12 1.54(9) 17_556
O14 O14 1.72(6) 20_565
O14 O14 1.72(6) 17_556
O14 Ag3 2.33(6) 17_556
O14 Ag3 2.49(7) 4_566
O12 O14 0.69(6) 4_566
O12 O13 1.51(6) 20_565
O12 O14 1.54(9) 20_565

loop_
_geom_torsion_atom_site_label_1
_geom_torsion_atom_site_label_2
_geom_torsion_atom_site_label_3
_geom_torsion_atom_site_label_4
_geom_torsion
_geom_torsion_site_symmetry_1
_geom_torsion_site_symmetry_4
N1 C1 C2 C3 1.2(18) . .
C1 C2 C3 C4 -1.2(19) . .
C2 C3 C4 C5 1.4(19) . .
C3 C4 C5 N1 -1.6(18) . .
C3 C4 C5 S1 179.5(9) . .
C6 S1 C5 N1 100.3(9) . .
C6 S1 C5 C4 -80.7(10) . .
C5 S1 C6 N2 -11.7(10) . .
C5 S1 C6 C7 170.5(10) . .
N2 C6 C7 N3 0.0(19) . .
S1 C6 C7 N3 177.8(9) . .
N3 C8 C9 N2 1.2(16) . .
N3 C8 C9 S2 -176.5(8) . .
C10 S2 C9 N2 14.0(10) . .
C10 S2 C9 C8 -168.2(9) . .
C9 S2 C10 N4 111.2(9) . .
C9 S2 C10 C11 -78.9(11) . .
N4 C10 C11 N5 -3.0(18) . .
S2 C10 C11 N5 -172.3(9) . .
N5 C12 C13 N4 2(2) . .
C4 C5 N1 C1 1.5(16) . .
S1 C5 N1 C1 -179.5(8) . .
C4 C5 N1 Ag2 -179.9(9) . .
S1 C5 N1 Ag2 -0.9(11) . .
C2 C1 N1 C5 -1.3(16) . .
C2 C1 N1 Ag2 -179.9(9) . .
O3 Ag2 N1 C5 79.6(15) . .
N5 Ag2 N1 C5 -49.4(8) 5 .
O1 Ag2 N1 C5 -178.7(8) . .
O5 Ag2 N1 C5 115.0(11) . .
O6 Ag2 N1 C5 66.8(11) 79 .
O3 Ag2 N1 C1 -101.8(15) . .
N5 Ag2 N1 C1 129.1(8) 5 .
O1 Ag2 N1 C1 -0.2(8) . .
O5 Ag2 N1 C1 -66.5(12) . .
O6 Ag2 N1 C1 -114.7(10) 79 .
C7 C6 N2 C9 -1.2(16) . .
S1 C6 N2 C9 -178.9(8) . .
C8 C9 N2 C6 0.5(16) . .
S2 C9 N2 C6 178.1(8) . .
C6 C7 N3 C8 1.8(17) . .
C6 C7 N3 Ag3 172.0(9) . .
C9 C8 N3 C7 -2.4(16) . .
C9 C8 N3 Ag3 -172.1(8) . .
O13 Ag3 N3 C7 177(3) . .
O10 Ag3 N3 C7 42.1(16) 17_556 .
O9 Ag3 N3 C7 46.0(18) . .
O12 Ag3 N3 C7 -173.5(15) . .
O14 Ag3 N3 C7 155.1(18) 20_565 .
N4 Ag3 N3 C7 -51.0(10) 22_565 .
O8 Ag3 N3 C7 55.0(16) 20_565 .
O14 Ag3 N3 C7 175.9(18) 4_566 .
Ag3 Ag3 N3 C7 144.5(9) 20_565 .
Ag3 Ag3 N3 C7 107.8(9) 17_556 .
O13 Ag3 N3 C8 -13(3) . .
O10 Ag3 N3 C8 -148.1(14) 17_556 .
O9 Ag3 N3 C8 -144.3(17) . .
O12 Ag3 N3 C8 -3.8(15) . .
O14 Ag3 N3 C8 -35.2(18) 20_565 .
N4 Ag3 N3 C8 118.7(8) 22_565 .
O8 Ag3 N3 C8 -135.2(15) 20_565 .
O14 Ag3 N3 C8 -14.3(18) 4_566 .
Ag3 Ag3 N3 C8 -45.8(16) 20_565 .
Ag3 Ag3 N3 C8 -82.5(8) 17_556 .
C11 C10 N4 C13 4.7(16) . .
S2 C10 N4 C13 174.8(9) . .
C11 C10 N4 Ag3 -171.6(8) . 22_565
S2 C10 N4 Ag3 -1.5(11) . 22_565
C12 C13 N4 C10 -4.2(18) . .
C12 C13 N4 Ag3 171.9(9) . 22_565
C13 C12 N5 C11 0.1(19) . .
C13 C12 N5 Ag2 -160.4(10) . 9
C10 C11 N5 C12 0.5(18) . .
C10 C11 N5 Ag2 159.6(9) . 9
O2 S3 O1 Ag1 -151.7(4) . .
O1 S3 O1 Ag1 87.0(4) 9 .
O1 S3 O1 Ag1 -30.4(8) 5 .
O2 S3 O1 Ag2 -5.6(7) . .
O1 S3 O1 Ag2 -126.9(9) 9 .
O1 S3 O1 Ag2 115.7(8) 5 .
O1 Ag1 O1 S3 -129.2(4) 58 .
O1 Ag1 O1 S3 43.9(10) 79 .
O5 Ag1 O1 S3 141.2(10) . .
O5 Ag1 O1 S3 116.5(8) 79 .
O5 Ag1 O1 S3 154.7(8) 58 .
O1 Ag1 O1 Ag2 82.7(7) 58 .
O1 Ag1 O1 Ag2 -104.2(5) 79 .
O5 Ag1 O1 Ag2 -6.9(7) . .
O5 Ag1 O1 Ag2 -31.5(7) 79 .
O5 Ag1 O1 Ag2 6.6(7) 58 .
O3 Ag2 O1 S3 -128.0(9) . .
N1 Ag2 O1 S3 85.7(7) . .
N5 Ag2 O1 S3 -39.9(8) 5 .
O5 Ag2 O1 S3 -140.8(10) . .
O6 Ag2 O1 S3 -134.4(8) 79 .
O3 Ag2 O1 Ag1 19.8(8) . .
N1 Ag2 O1 Ag1 -126.6(5) . .
N5 Ag2 O1 Ag1 107.8(5) 5 .
O5 Ag2 O1 Ag1 6.9(7) . .
O6 Ag2 O1 Ag1 13.4(7) 79 .
O6 S4 O3 O6 54(4) . 79
O6 S4 O3 O6 -113(4) 58 79
O5 S4 O3 O6 -173(4) 79 79
O5 S4 O3 O6 122(4) 58 79
O5 S4 O3 O6 134(5) . 79
O3 S4 O3 O6 75(5) 58 79
O3 S4 O3 O6 -136(4) 79 79
O4 S4 O3 O6 -36(4) . 79
O4 S4 O3 O6 8(4) 58 79
O4 S4 O3 O6 -67(4) 79 79
O6 S4 O3 O5 -134(5) 79 .
O6 S4 O3 O5 -81(3) . .
O6 S4 O3 O5 112.4(19) 58 .
O5 S4 O3 O5 53(2) 79 .
O5 S4 O3 O5 -13(3) 58 .
O3 S4 O3 O5 -60(3) 58 .
O3 S4 O3 O5 89(2) 79 .
O4 S4 O3 O5 -171(3) . .
O4 S4 O3 O5 -126(2) 58 .
O4 S4 O3 O5 159.0(19) 79 .
O6 S4 O3 O4 36(4) 79 .
O6 S4 O3 O4 90(2) . .
O6 S4 O3 O4 -77(2) 58 .
O5 S4 O3 O4 -136.8(17) 79 .
O5 S4 O3 O4 158.2(16) 58 .
O5 S4 O3 O4 171(3) . .
O3 S4 O3 O4 111(2) 58 .
O3 S4 O3 O4 -100(2) 79 .
O4 S4 O3 O4 45(2) 58 .
O4 S4 O3 O4 -30(2) 79 .
O6 S4 O3 Ag2 -108(6) 79 .
O6 S4 O3 Ag2 -54(5) . .
O6 S4 O3 Ag2 139(3) 58 .
O5 S4 O3 Ag2 79(3) 79 .
O5 S4 O3 Ag2 14(4) 58 .
O5 S4 O3 Ag2 26(3) . .
O3 S4 O3 Ag2 -33(5) 58 .
O3 S4 O3 Ag2 115(2) 79 .
O4 S4 O3 Ag2 -145(4) . .
O4 S4 O3 Ag2 -100(3) 58 .
O4 S4 O3 Ag2 -175(3) 79 .
N1 Ag2 O3 O6 -47(5) . 79
N5 Ag2 O3 O6 89(4) 5 79
O1 Ag2 O3 O6 -148(4) . 79
O5 Ag2 O3 O6 -121(5) . 79
N1 Ag2 O3 O5 73(3) . .
N5 Ag2 O3 O5 -150(2) 5 .
O1 Ag2 O3 O5 -28(2) . .
O6 Ag2 O3 O5 121(5) 79 .
N1 Ag2 O3 S4 49(4) . .
N5 Ag2 O3 S4 -174(3) 5 .
O1 Ag2 O3 S4 -52(3) . .
O5 Ag2 O3 S4 -24(2) . .
O6 Ag2 O3 S4 97(6) 79 .
N1 Ag2 O3 O4 -76(3) . .
N5 Ag2 O3 O4 61(3) 5 .
O1 Ag2 O3 O4 -177(3) . .
O5 Ag2 O3 O4 -149(4) . .
O6 Ag2 O3 O4 -28(3) 79 .
O5 O3 O4 O6 -91(7) . 79
S4 O3 O4 O6 -102(6) . 79
Ag2 O3 O4 O6 49(5) . 79
O6 O3 O4 S4 102(6) 79 .
O5 O3 O4 S4 11(3) . .
Ag2 O3 O4 S4 151(3) . .
O6 O3 O4 O4 65(6) 79 58
O5 O3 O4 O4 -27(4) . 58
S4 O3 O4 O4 -37.5(16) . 58
Ag2 O3 O4 O4 114(2) . 58
O6 O3 O4 O4 127(6) 79 79
O5 O3 O4 O4 35(5) . 79
S4 O3 O4 O4 24.8(19) . 79
Ag2 O3 O4 O4 176(2) . 79
O6 S4 O4 O6 -108.8(11) . 79
O6 S4 O4 O6 132.9(17) 58 79
O5 S4 O4 O6 83(3) 79 79
O5 S4 O4 O6 -47(4) 58 79
O5 S4 O4 O6 13(2) . 79
O3 S4 O4 O6 -87(2) 58 79
O3 S4 O4 O6 19.4(19) . 79
O3 S4 O4 O6 130(2) 79 79
O4 S4 O4 O6 -115(3) 58 79
O4 S4 O4 O6 171(3) 79 79
O6 S4 O4 O3 -19.4(19) 79 .
O6 S4 O4 O3 -128.2(15) . .
O6 S4 O4 O3 113.5(19) 58 .
O5 S4 O4 O3 63(2) 79 .
O5 S4 O4 O3 -66(4) 58 .
O5 S4 O4 O3 -6.6(19) . .
O3 S4 O4 O3 -106.2(9) 58 .
O3 S4 O4 O3 110.2(12) 79 .
O4 S4 O4 O3 -135(2) 58 .
O4 S4 O4 O3 152(2) 79 .
O6 S4 O4 O4 115(3) 79 58
O6 S4 O4 O4 6.4(19) . 58
O6 S4 O4 O4 -111.9(16) 58 58
O5 S4 O4 O4 -162.1(18) 79 58
O5 S4 O4 O4 69(3) 58 58
O5 S4 O4 O4 128.0(15) . 58
O3 S4 O4 O4 28(2) 58 58
O3 S4 O4 O4 135(2) . 58
O3 S4 O4 O4 -115.2(19) 79 58
O4 S4 O4 O4 -73.6(7) 79 58
O6 S4 O4 O4 -171(3) 79 79
O6 S4 O4 O4 80(2) . 79
O6 S4 O4 O4 -38.3(15) 58 79
O5 S4 O4 O4 -88.5(15) 79 79
O5 S4 O4 O4 142(4) 58 79
O5 S4 O4 O4 -158.4(15) . 79
O3 S4 O4 O4 102(2) 58 79
O3 S4 O4 O4 -152(2) . 79
O3 S4 O4 O4 -41.6(18) 79 79
O4 S4 O4 O4 73.6(7) 58 79
O6 O3 O5 S4 -52(5) 79 .
O4 O3 O5 S4 -10(3) . .
Ag2 O3 O5 S4 -166.7(13) . .
S4 O3 O5 O6 52(5) . 79
O4 O3 O5 O6 42(4) . 79
Ag2 O3 O5 O6 -114(6) . 79
O6 O3 O5 O5 -100(6) 79 79
S4 O3 O5 O5 -48.0(14) . 79
O4 O3 O5 O5 -58(4) . 79
Ag2 O3 O5 O5 145.3(16) . 79
O6 O3 O5 O5 -39(7) 79 58
S4 O3 O5 O5 13(3) . 58
O4 O3 O5 O5 3(5) . 58
Ag2 O3 O5 O5 -153(3) . 58
O6 O3 O5 Ag2 114(6) 79 .
S4 O3 O5 Ag2 166.7(13) . .
O4 O3 O5 Ag2 156(3) . .
O6 O3 O5 Ag1 -169(5) 79 .
S4 O3 O5 Ag1 -117(6) . .
O4 O3 O5 Ag1 -127(5) . .
Ag2 O3 O5 Ag1 76(6) . .
O6 S4 O5 O3 18.3(19) 79 .
O6 S4 O5 O3 127(2) . .
O6 S4 O5 O3 -88(2) 58 .
O5 S4 O5 O3 -120(3) 79 .
O5 S4 O5 O3 167(3) 58 .
O3 S4 O5 O3 130.1(17) 58 .
O3 S4 O5 O3 -110.3(11) 79 .
O4 S4 O5 O3 8(2) . .
O4 S4 O5 O3 79(3) 58 .
O4 S4 O5 O3 -53(4) 79 .
O6 S4 O5 O6 108.9(11) . 79
O6 S4 O5 O6 -106.5(9) 58 79
O5 S4 O5 O6 -138(2) 79 79
O5 S4 O5 O6 149(2) 58 79
O3 S4 O5 O6 111.8(18) 58 79
O3 S4 O5 O6 -18.3(19) . 79
O3 S4 O5 O6 -128.6(15) 79 79
O4 S4 O5 O6 -10.0(17) . 79
O4 S4 O5 O6 61(2) 58 79
O4 S4 O5 O6 -72(4) 79 79
O6 S4 O5 O5 138(2) 79 79
O6 S4 O5 O5 -113.1(18) . 79
O6 S4 O5 O5 31.5(19) 58 79
O5 S4 O5 O5 -73.2(7) 58 79
O3 S4 O5 O5 -110.2(16) 58 79
O3 S4 O5 O5 120(3) . 79
O3 S4 O5 O5 9.4(19) 79 79
O4 S4 O5 O5 128.0(15) . 79
O4 S4 O5 O5 -161.0(18) 58 79
O4 S4 O5 O5 66(3) 79 79
O6 S4 O5 O5 -149(2) 79 58
O6 S4 O5 O5 -39.9(16) . 58
O6 S4 O5 O5 105(2) 58 58
O5 S4 O5 O5 73.2(7) 79 58
O3 S4 O5 O5 -36.9(16) 58 58
O3 S4 O5 O5 -167(3) . 58
O3 S4 O5 O5 83(2) 79 58
O4 S4 O5 O5 -158.7(15) . 58
O4 S4 O5 O5 -87.8(15) 58 58
O4 S4 O5 O5 140(4) 79 58
O6 S4 O5 Ag2 0.3(16) 79 .
O6 S4 O5 Ag2 109(2) . .
O6 S4 O5 Ag2 -106(2) 58 .
O5 S4 O5 Ag2 -138(3) 79 .
O5 S4 O5 Ag2 149(3) 58 .
O3 S4 O5 Ag2 112(2) 58 .
O3 S4 O5 Ag2 -17.9(17) . .
O3 S4 O5 Ag2 -128.2(19) 79 .
O4 S4 O5 Ag2 -10(2) . .
O4 S4 O5 Ag2 61(3) 58 .
O4 S4 O5 Ag2 -71(4) 79 .
O6 S4 O5 Ag1 175(2) 79 .
O6 S4 O5 Ag1 -76.5(16) . .
O6 S4 O5 Ag1 68(2) 58 .
O5 S4 O5 Ag1 36.6(4) 79 .
O5 S4 O5 Ag1 -36.6(4) 58 .
O3 S4 O5 Ag1 -73.5(15) 58 .
O3 S4 O5 Ag1 156(3) . .
O3 S4 O5 Ag1 46(2) 79 .
O4 S4 O5 Ag1 164.6(14) . .
O4 S4 O5 Ag1 -124.4(16) 58 .
O4 S4 O5 Ag1 103(3) 79 .
N1 Ag2 O5 O3 -133.7(19) . .
N5 Ag2 O5 O3 32(2) 5 .
O1 Ag2 O5 O3 151(2) . .
O6 Ag2 O5 O3 -18.4(18) 79 .
O3 Ag2 O5 S4 18.1(18) . .
N1 Ag2 O5 S4 -115.6(19) . .
N5 Ag2 O5 S4 50(2) 5 .
O1 Ag2 O5 S4 169(2) . .
O6 Ag2 O5 S4 -0.3(14) 79 .
O3 Ag2 O5 O6 18.4(18) . 79
N1 Ag2 O5 O6 -115.3(13) . 79
N5 Ag2 O5 O6 50.1(14) 5 79
O1 Ag2 O5 O6 168.9(15) . 79
O3 Ag2 O5 O5 -79(3) . 79
N1 Ag2 O5 O5 147.6(10) . 79
N5 Ag2 O5 O5 -47.0(12) 5 79
O1 Ag2 O5 O5 71.9(10) . 79
O6 Ag2 O5 O5 -97(2) 79 79
O3 Ag2 O5 O5 126(3) . 58
N1 Ag2 O5 O5 -8(2) . 58
N5 Ag2 O5 O5 157.6(15) 5 58
O1 Ag2 O5 O5 -83.5(16) . 58
O6 Ag2 O5 O5 108(3) 79 58
O3 Ag2 O5 Ag1 -157(3) . .
N1 Ag2 O5 Ag1 69.6(11) . .
N5 Ag2 O5 Ag1 -125.0(7) 5 .
O1 Ag2 O5 Ag1 -6.2(6) . .
O6 Ag2 O5 Ag1 -175.1(19) 79 .
O1 Ag1 O5 O3 -63(6) . .
O1 Ag1 O5 O3 179(100) 58 .
O1 Ag1 O5 O3 54(6) 79 .
O5 Ag1 O5 O3 75(6) 79 .
O5 Ag1 O5 O3 139(6) 58 .
O1 Ag1 O5 S4 -169.7(17) . .
O1 Ag1 O5 S4 71.8(15) 58 .
O1 Ag1 O5 S4 -53.0(16) 79 .
O5 Ag1 O5 S4 -31.90(9) 79 .
O5 Ag1 O5 S4 31.90(10) 58 .
O1 Ag1 O5 O6 -107(19) . 79
O1 Ag1 O5 O6 134(19) 58 79
O1 Ag1 O5 O6 9(19) 79 79
O5 Ag1 O5 O6 30(19) 79 79
O5 Ag1 O5 O6 94(18) 58 79
O1 Ag1 O5 O5 -137.8(17) . 79
O1 Ag1 O5 O5 103.7(15) 58 79
O1 Ag1 O5 O5 -21.1(15) 79 79
O5 Ag1 O5 O5 63.79(19) 58 79
O1 Ag1 O5 O5 158.4(17) . 58
O1 Ag1 O5 O5 39.9(15) 58 58
O1 Ag1 O5 O5 -84.9(16) 79 58
O5 Ag1 O5 O5 -63.79(19) 79 58
O1 Ag1 O5 Ag2 6.2(6) . .
O1 Ag1 O5 Ag2 -112.3(8) 58 .
O1 Ag1 O5 Ag2 122.9(7) 79 .
O5 Ag1 O5 Ag2 144(2) 79 .
O5 Ag1 O5 Ag2 -152(2) 58 .
O6 S4 O6 O3 76(5) 79 58
O6 S4 O6 O3 -138(4) 58 58
O5 S4 O6 O3 -67(4) 79 58
O5 S4 O6 O3 -34(4) 58 58
O5 S4 O6 O3 8(4) . 58
O3 S4 O6 O3 56(4) . 58
O3 S4 O6 O3 -114(4) 79 58
O4 S4 O6 O3 123(4) . 58
O4 S4 O6 O3 132(5) 58 58
O4 S4 O6 O3 -172(4) 79 58
O6 S4 O6 O4 -55(3) 79 58
O6 S4 O6 O4 91(2) 58 58
O5 S4 O6 O4 161.3(19) 79 58
O5 S4 O6 O4 -166(2) 58 58
O5 S4 O6 O4 -124(2) . 58
O3 S4 O6 O4 -132(5) 58 58
O3 S4 O6 O4 -76(3) . 58
O3 S4 O6 O4 114.0(19) 79 58
O4 S4 O6 O4 -9(3) . 58
O4 S4 O6 O4 56(2) 79 58
O6 S4 O6 O5 110.5(19) 79 58
O6 S4 O6 O5 -104(2) 58 58
O5 S4 O6 O5 -33(2) 79 58
O5 S4 O6 O5 41.9(19) . 58
O3 S4 O6 O5 34(4) 58 58
O3 S4 O6 O5 90(2) . 58
O3 S4 O6 O5 -80(2) 79 58
O4 S4 O6 O5 157.2(16) . 58
O4 S4 O6 O5 166(2) 58 58
O4 S4 O6 O5 -137.9(15) 79 58
O6 S4 O6 Ag2 110.3(19) 79 58
O6 S4 O6 Ag2 -104(2) 58 58
O5 S4 O6 Ag2 -33(2) 79 58
O5 S4 O6 Ag2 -0.3(14) 58 58
O5 S4 O6 Ag2 41.6(19) . 58
O3 S4 O6 Ag2 34(3) 58 58
O3 S4 O6 Ag2 89.8(18) . 58
O3 S4 O6 Ag2 -80(2) 79 58
O4 S4 O6 Ag2 156.9(15) . 58
O4 S4 O6 Ag2 166(3) 58 58
O4 S4 O6 Ag2 -138.2(16) 79 58
O7 S5 O9 O8 -104(8) . 20_565
O10 S5 O9 O8 8(8) 4_566 20_565
O10 S5 O9 O8 145(9) 17_556 20_565
O10 S5 O9 O8 127(8) . 20_565
O10 S5 O9 O8 27(9) 20_565 20_565
O8 S5 O9 O8 106(12) 17_556 20_565
O8 S5 O9 O8 153(10) 4_566 20_565
O8 S5 O9 O8 7(8) . 20_565
O9 S5 O9 O8 154(7) 20_565 20_565
O9 S5 O9 O8 -1(9) 17_556 20_565
O7 S5 O9 O10 112(3) . 17_556
O10 S5 O9 O10 -137(5) 4_566 17_556
O10 S5 O9 O10 -18(3) . 17_556
O10 S5 O9 O10 -117(5) 20_565 17_556
O8 S5 O9 O10 -145(9) 20_565 17_556
O8 S5 O9 O10 -39(7) 17_556 17_556
O8 S5 O9 O10 8(3) 4_566 17_556
O8 S5 O9 O10 -138(3) . 17_556
O9 S5 O9 O10 9(3) 20_565 17_556
O9 S5 O9 O10 -146(2) 17_556 17_556
O7 S5 O9 O10 -111(3) . 4_566
O10 S5 O9 O10 137(5) 17_556 4_566
O10 S5 O9 O10 119(4) . 4_566
O10 S5 O9 O10 20(3) 20_565 4_566
O8 S5 O9 O10 -8(8) 20_565 4_566
O8 S5 O9 O10 98(7) 17_556 4_566
O8 S5 O9 O10 146(3) 4_566 4_566
O8 S5 O9 O10 -1(3) . 4_566
O9 S5 O9 O10 146(2) 20_565 4_566
O9 S5 O9 O10 -8(3) 17_556 4_566
O7 S5 O9 O8 103.1(19) . 4_566
O10 S5 O9 O8 -146(3) 4_566 4_566
O10 S5 O9 O8 -8(3) 17_556 4_566
O10 S5 O9 O8 -27(3) . 4_566
O10 S5 O9 O8 -126(3) 20_565 4_566
O8 S5 O9 O8 -153(10) 20_565 4_566
O8 S5 O9 O8 -47(5) 17_556 4_566
O8 S5 O9 O8 -147(3) . 4_566
O9 S5 O9 O8 0(3) 20_565 4_566
O9 S5 O9 O8 -154.0(18) 17_556 4_566
O7 S5 O9 Ag3 161(4) . .
O10 S5 O9 Ag3 -87(5) 4_566 .
O10 S5 O9 Ag3 50(4) 17_556 .
O10 S5 O9 Ag3 31(5) . .
O10 S5 O9 Ag3 -68(5) 20_565 .
O8 S5 O9 Ag3 -95(8) 20_565 .
O8 S5 O9 Ag3 11(9) 17_556 .
O8 S5 O9 Ag3 58(5) 4_566 .
O8 S5 O9 Ag3 -88(5) . .
O9 S5 O9 Ag3 58(4) 20_565 .
O9 S5 O9 Ag3 -96(4) 17_556 .
O13 Ag3 O9 O8 -48(9) . 20_565
O10 Ag3 O9 O8 -128(8) 17_556 20_565
O12 Ag3 O9 O8 -73(9) . 20_565
O14 Ag3 O9 O8 -34(8) 20_565 20_565
N4 Ag3 O9 O8 156(8) 22_565 20_565
N3 Ag3 O9 O8 58(8) . 20_565
O14 Ag3 O9 O8 -78(8) 4_566 20_565
Ag3 Ag3 O9 O8 -108(8) 20_565 20_565
Ag3 Ag3 O9 O8 -13(7) 17_556 20_565
O13 Ag3 O9 O10 81(5) . 17_556
O12 Ag3 O9 O10 55(5) . 17_556
O14 Ag3 O9 O10 95(4) 20_565 17_556
N4 Ag3 O9 O10 -75(3) 22_565 17_556
N3 Ag3 O9 O10 -174(3) . 17_556
O8 Ag3 O9 O10 128(8) 20_565 17_556
O14 Ag3 O9 O10 50(4) 4_566 17_556
Ag3 Ag3 O9 O10 21(3) 20_565 17_556
Ag3 Ag3 O9 O10 115(3) 17_556 17_556
O13 Ag3 O9 O10 -31(6) . 4_566
O10 Ag3 O9 O10 -112(5) 17_556 4_566
O12 Ag3 O9 O10 -56(6) . 4_566
O14 Ag3 O9 O10 -17(5) 20_565 4_566
N4 Ag3 O9 O10 173(4) 22_565 4_566
N3 Ag3 O9 O10 74(4) . 4_566
O8 Ag3 O9 O10 16(6) 20_565 4_566
O14 Ag3 O9 O10 -62(5) 4_566 4_566
Ag3 Ag3 O9 O10 -91(4) 20_565 4_566
Ag3 Ag3 O9 O10 3(3) 17_556 4_566
O13 Ag3 O9 S5 35(7) . .
O10 Ag3 O9 S5 -45(3) 17_556 .
O12 Ag3 O9 S5 10(7) . .
O14 Ag3 O9 S5 49(6) 20_565 .
N4 Ag3 O9 S5 -121(5) 22_565 .
N3 Ag3 O9 S5 141(5) . .
O8 Ag3 O9 S5 83(7) 20_565 .
O14 Ag3 O9 S5 5(6) 4_566 .
Ag3 Ag3 O9 S5 -25(5) 20_565 .
Ag3 Ag3 O9 S5 70(5) 17_556 .
O13 Ag3 O9 O8 79(4) . 4_566
O10 Ag3 O9 O8 -2(3) 17_556 4_566
O12 Ag3 O9 O8 54(4) . 4_566
O14 Ag3 O9 O8 93(3) 20_565 4_566
N4 Ag3 O9 O8 -77(2) 22_565 4_566
N3 Ag3 O9 O8 -176(2) . 4_566
O8 Ag3 O9 O8 126(9) 20_565 4_566
O14 Ag3 O9 O8 48(3) 4_566 4_566
Ag3 Ag3 O9 O8 19(2) 20_565 4_566
Ag3 Ag3 O9 O8 113(2) 17_556 4_566
O7 S5 O8 O9 81(8) . 17_556
O10 S5 O8 O9 -28(8) 4_566 17_556
O10 S5 O8 O9 -64(9) 17_556 17_556
O10 S5 O8 O9 -156(8) . 17_556
O10 S5 O8 O9 -169(12) 20_565 17_556
O8 S5 O8 O9 -25(10) 20_565 17_556
O8 S5 O8 O9 -173(8) 17_556 17_556
O8 S5 O8 O9 -99(8) 4_566 17_556
O9 S5 O8 O9 -129(8) 20_565 17_556
O9 S5 O8 O9 -27(7) . 17_556
O7 S5 O8 O10 -111(5) . 20_565
O10 S5 O8 O10 141(7) 4_566 20_565
O10 S5 O8 O10 105(7) 17_556 20_565
O10 S5 O8 O10 12(5) . 20_565
O8 S5 O8 O10 143(4) 20_565 20_565
O8 S5 O8 O10 -5(6) 17_556 20_565
O8 S5 O8 O10 69(5) 4_566 20_565
O9 S5 O8 O10 39(9) 20_565 20_565
O9 S5 O8 O10 169(12) 17_556 20_565
O9 S5 O8 O10 141(5) . 20_565
O7 S5 O8 O10 109(2) . 4_566
O10 S5 O8 O10 -36(3) 17_556 4_566
O10 S5 O8 O10 -128(4) . 4_566
O10 S5 O8 O10 -141(7) 20_565 4_566
O8 S5 O8 O10 3(3) 20_565 4_566
O8 S5 O8 O10 -145(2) 17_556 4_566
O8 S5 O8 O10 -71(2) 4_566 4_566
O9 S5 O8 O10 -102(6) 20_565 4_566
O9 S5 O8 O10 28(8) 17_556 4_566
O9 S5 O8 O10 1(3) . 4_566
O7 S5 O8 O9 -98.5(18) . 4_566
O10 S5 O8 O9 153(3) 4_566 4_566
O10 S5 O8 O9 117(4) 17_556 4_566
O10 S5 O8 O9 25(3) . 4_566
O10 S5 O8 O9 12(5) 20_565 4_566
O8 S5 O8 O9 155.6(18) 20_565 4_566
O8 S5 O8 O9 7(3) 17_556 4_566
O8 S5 O8 O9 81.5(18) 4_566 4_566
O9 S5 O8 O9 51(6) 20_565 4_566
O9 S5 O8 O9 -179(100) 17_556 4_566
O9 S5 O8 O9 154(3) . 4_566
O7 S5 O8 Ag3 144(2) . 17_556
O10 S5 O8 Ag3 35(3) 4_566 17_556
O10 S5 O8 Ag3 -1(5) 17_556 17_556
O10 S5 O8 Ag3 -93(3) . 17_556
O10 S5 O8 Ag3 -106(5) 20_565 17_556
O8 S5 O8 Ag3 38(3) 20_565 17_556
O8 S5 O8 Ag3 -110.4(17) 17_556 17_556
O8 S5 O8 Ag3 -36(2) 4_566 17_556
O9 S5 O8 Ag3 -67(7) 20_565 17_556
O9 S5 O8 Ag3 63(8) 17_556 17_556
O9 S5 O8 Ag3 36(3) . 17_556
O7 S5 O10 O8 80(5) . 17_556
O10 S5 O10 O8 -100(5) 4_566 17_556
O10 S5 O10 O8 -168(5) 17_556 17_556
O10 S5 O10 O8 -33(6) 20_565 17_556
O8 S5 O10 O8 -138(5) 20_565 17_556
O8 S5 O10 O8 174(7) 4_566 17_556
O8 S5 O10 O8 -39(4) . 17_556
O9 S5 O10 O8 163(7) 20_565 17_556
O9 S5 O10 O8 -47(6) 17_556 17_556
O9 S5 O10 O8 -155(5) . 17_556
O7 S5 O10 O9 -83(3) . 20_565
O10 S5 O10 O9 97(3) 4_566 20_565
O10 S5 O10 O9 29(4) 17_556 20_565
O10 S5 O10 O9 164(3) 20_565 20_565
O8 S5 O10 O9 59(5) 20_565 20_565
O8 S5 O10 O9 -163(7) 17_556 20_565
O8 S5 O10 O9 11(3) 4_566 20_565
O8 S5 O10 O9 158(3) . 20_565
O9 S5 O10 O9 150(3) 17_556 20_565
O9 S5 O10 O9 42(3) . 20_565
O7 S5 O10 O9 84(3) . 4_566
O10 S5 O10 O9 -96(3) 4_566 4_566
O10 S5 O10 O9 -163(2) 17_556 4_566
O10 S5 O10 O9 -28(4) 20_565 4_566
O8 S5 O10 O9 -133(4) 20_565 4_566
O8 S5 O10 O9 5(5) 17_556 4_566
O8 S5 O10 O9 179(4) 4_566 4_566
O8 S5 O10 O9 -34(4) . 4_566
O9 S5 O10 O9 168(5) 20_565 4_566
O9 S5 O10 O9 -42(3) 17_556 4_566
O9 S5 O10 O9 -151(3) . 4_566
O7 S5 O10 O8 -95(2) . 4_566
O10 S5 O10 O8 85(2) 4_566 4_566
O10 S5 O10 O8 18(3) 17_556 4_566
O10 S5 O10 O8 153(2) 20_565 4_566
O8 S5 O10 O8 48(3) 20_565 4_566
O8 S5 O10 O8 -174(7) 17_556 4_566
O8 S5 O10 O8 147(3) . 4_566
O9 S5 O10 O8 -11(3) 20_565 4_566
O9 S5 O10 O8 139(3) 17_556 4_566
O9 S5 O10 O8 30(4) . 4_566
O7 S5 O10 Ag3 -138(3) . 20_565
O10 S5 O10 Ag3 42(3) 4_566 20_565
O10 S5 O10 Ag3 -26(4) 17_556 20_565
O10 S5 O10 Ag3 109(3) 20_565 20_565
O8 S5 O10 Ag3 4(7) 20_565 20_565
O8 S5 O10 Ag3 142(8) 17_556 20_565
O8 S5 O10 Ag3 -44(4) 4_566 20_565
O8 S5 O10 Ag3 103(5) . 20_565
O9 S5 O10 Ag3 -55(5) 20_565 20_565
O9 S5 O10 Ag3 95(5) 17_556 20_565
O9 S5 O10 Ag3 -13(5) . 20_565
O14 S6 O13 O12 152(10) 20_565 .
O14 S6 O13 O12 138(6) . .
O14 S6 O13 O12 23(5) 4_566 .
O14 S6 O13 O12 50(6) 17_556 .
O11 S6 O13 O12 -91(6) . .
O13 S6 O13 O12 163(5) 17_556 .
O13 S6 O13 O12 89(6) 4_566 .
O13 S6 O13 O12 15(8) 20_565 .
O12 S6 O13 O12 171(9) 17_556 .
O12 S6 O13 O12 23(6) 20_565 .
O14 S6 O13 O14 -14(5) . 20_565
O14 S6 O13 O14 -129(8) 4_566 20_565
O14 S6 O13 O14 -102(7) 17_556 20_565
O11 S6 O13 O14 117(5) . 20_565
O13 S6 O13 O14 11(6) 17_556 20_565
O13 S6 O13 O14 -63(5) 4_566 20_565
O13 S6 O13 O14 -137(4) 20_565 20_565
O12 S6 O13 O14 19(4) 17_556 20_565
O12 S6 O13 O14 -152(10) . 20_565
O12 S6 O13 O14 -129(5) 20_565 20_565
O14 S6 O13 O14 129(8) 20_565 4_566
O14 S6 O13 O14 115(5) . 4_566
O14 S6 O13 O14 27(3) 17_556 4_566
O11 S6 O13 O14 -114(3) . 4_566
O13 S6 O13 O14 140(2) 17_556 4_566
O13 S6 O13 O14 66(3) 4_566 4_566
O13 S6 O13 O14 -8(5) 20_565 4_566
O12 S6 O13 O14 148(5) 17_556 4_566
O12 S6 O13 O14 -23(5) . 4_566
O12 S6 O13 O14 0(4) 20_565 4_566
O14 S6 O13 O12 -19(4) 20_565 17_556
O14 S6 O13 O12 -33(4) . 17_556
O14 S6 O13 O12 -148(5) 4_566 17_556
O14 S6 O13 O12 -121(4) 17_556 17_556
O11 S6 O13 O12 98(3) . 17_556
O13 S6 O13 O12 -8(4) 17_556 17_556
O13 S6 O13 O12 -82(3) 4_566 17_556
O13 S6 O13 O12 -156.6(19) 20_565 17_556
O12 S6 O13 O12 -171(9) . 17_556
O12 S6 O13 O12 -148(4) 20_565 17_556
O14 S6 O13 Ag3 68(8) 20_565 .
O14 S6 O13 Ag3 53(6) . .
O14 S6 O13 Ag3 -61(5) 4_566 .
O14 S6 O13 Ag3 -34(6) 17_556 .
O11 S6 O13 Ag3 -176(5) . .
O13 S6 O13 Ag3 79(5) 17_556 .
O13 S6 O13 Ag3 4(5) 4_566 .
O13 S6 O13 Ag3 -70(6) 20_565 .
O12 S6 O13 Ag3 87(8) 17_556 .
O12 S6 O13 Ag3 -84(6) . .
O12 S6 O13 Ag3 -61(6) 20_565 .
O10 Ag3 O13 O12 -64(11) 17_556 .
O9 Ag3 O13 O12 -97(11) . .
O14 Ag3 O13 O12 -132(12) 20_565 .
N4 Ag3 O13 O12 51(9) 22_565 .
N3 Ag3 O13 O12 154(9) . .
O8 Ag3 O13 O12 -106(10) 20_565 .
O14 Ag3 O13 O12 -29(5) 4_566 .
Ag3 Ag3 O13 O12 -34(8) 20_565 .
Ag3 Ag3 O13 O12 -130(9) 17_556 .
O10 Ag3 O13 O14 68(6) 17_556 20_565
O9 Ag3 O13 O14 35(6) . 20_565
O12 Ag3 O13 O14 132(12) . 20_565
N4 Ag3 O13 O14 -177(4) 22_565 20_565
N3 Ag3 O13 O14 -74(5) . 20_565
O8 Ag3 O13 O14 26(6) 20_565 20_565
O14 Ag3 O13 O14 104(9) 4_566 20_565
Ag3 Ag3 O13 O14 98(5) 20_565 20_565
Ag3 Ag3 O13 O14 2(5) 17_556 20_565
O10 Ag3 O13 O14 -36(8) 17_556 4_566
O9 Ag3 O13 O14 -69(8) . 4_566
O12 Ag3 O13 O14 29(5) . 4_566
O14 Ag3 O13 O14 -104(9) 20_565 4_566
N4 Ag3 O13 O14 79(6) 22_565 4_566
N3 Ag3 O13 O14 -178(6) . 4_566
O8 Ag3 O13 O14 -78(7) 20_565 4_566
Ag3 Ag3 O13 O14 -6(5) 20_565 4_566
Ag3 Ag3 O13 O14 -102(6) 17_556 4_566
O10 Ag3 O13 O12 79(4) 17_556 17_556
O9 Ag3 O13 O12 46(5) . 17_556
O12 Ag3 O13 O12 143(11) . 17_556
O14 Ag3 O13 O12 11(4) 20_565 17_556
N4 Ag3 O13 O12 -166(3) 22_565 17_556
N3 Ag3 O13 O12 -63(4) . 17_556
O8 Ag3 O13 O12 37(5) 20_565 17_556
O14 Ag3 O13 O12 115(7) 4_566 17_556
Ag3 Ag3 O13 O12 109(4) 20_565 17_556
Ag3 Ag3 O13 O12 13(3) 17_556 17_556
O10 Ag3 O13 S6 13(9) 17_556 .
O9 Ag3 O13 S6 -20(9) . .
O12 Ag3 O13 S6 77(7) . .
O14 Ag3 O13 S6 -55(7) 20_565 .
N4 Ag3 O13 S6 128(6) 22_565 .
N3 Ag3 O13 S6 -129(7) . .
O8 Ag3 O13 S6 -29(8) 20_565 .
O14 Ag3 O13 S6 49(4) 4_566 .
Ag3 Ag3 O13 S6 43(6) 20_565 .
Ag3 Ag3 O13 S6 -53(6) 17_556 .
O14 S6 O14 O12 178(7) 20_565 4_566
O14 S6 O14 O12 -117(7) 4_566 4_566
O14 S6 O14 O12 -53(8) 17_556 4_566
O11 S6 O14 O12 63(7) . 4_566
O13 S6 O14 O12 -173(6) . 4_566
O13 S6 O14 O12 140(8) 17_556 4_566
O13 S6 O14 O12 -25(7) 4_566 4_566
O13 S6 O14 O12 -75(7) 20_565 4_566
O12 S6 O14 O12 155(8) 17_556 4_566
O12 S6 O14 O12 -148(5) . 4_566
O12 S6 O14 O12 -52(5) 20_565 4_566
O14 S6 O14 O13 38(6) 20_565 17_556
O14 S6 O14 O13 102(5) 4_566 17_556
O14 S6 O14 O13 166(5) 17_556 17_556
O11 S6 O14 O13 -78(5) . 17_556
O13 S6 O14 O13 46(4) . 17_556
O13 S6 O14 O13 -166(8) 4_566 17_556
O13 S6 O14 O13 145(5) 20_565 17_556
O12 S6 O14 O13 15(5) 17_556 17_556
O12 S6 O14 O13 71(6) . 17_556
O12 S6 O14 O13 167(4) 20_565 17_556
O14 S6 O14 O13 -156(2) 20_565 4_566
O14 S6 O14 O13 -92(3) 4_566 4_566
O14 S6 O14 O13 -28(4) 17_556 4_566
O11 S6 O14 O13 88(3) . 4_566
O13 S6 O14 O13 -148(4) . 4_566
O13 S6 O14 O13 166(8) 17_556 4_566
O13 S6 O14 O13 -49(3) 20_565 4_566
O12 S6 O14 O13 -180(4) 17_556 4_566
O12 S6 O14 O13 -123(4) . 4_566
O12 S6 O14 O13 -27(4) 20_565 4_566
O14 S6 O14 O12 23(3) 20_565 17_556
O14 S6 O14 O12 87.5(18) 4_566 17_556
O14 S6 O14 O12 151.7(18) 17_556 17_556
O11 S6 O14 O12 -92.5(18) . 17_556
O13 S6 O14 O12 32(3) . 17_556
O13 S6 O14 O12 -15(5) 17_556 17_556
O13 S6 O14 O12 180(4) 4_566 17_556
O13 S6 O14 O12 130(2) 20_565 17_556
O12 S6 O14 O12 57(3) . 17_556
O12 S6 O14 O12 152(3) 20_565 17_556
O14 S6 O14 O14 64.2(13) 4_566 20_565
O14 S6 O14 O14 128(3) 17_556 20_565
O11 S6 O14 O14 -115.8(13) . 20_565
O13 S6 O14 O14 9(3) . 20_565
O13 S6 O14 O14 -38(6) 17_556 20_565
O13 S6 O14 O14 156(2) 4_566 20_565
O13 S6 O14 O14 107(3) 20_565 20_565
O12 S6 O14 O14 -23(3) 17_556 20_565
O12 S6 O14 O14 34(3) . 20_565
O12 S6 O14 O14 129(3) 20_565 20_565
O14 S6 O14 O14 -128(3) 20_565 17_556
O14 S6 O14 O14 -64.2(13) 4_566 17_556
O11 S6 O14 O14 115.8(13) . 17_556
O13 S6 O14 O14 -120(3) . 17_556
O13 S6 O14 O14 -166(5) 17_556 17_556
O13 S6 O14 O14 28(4) 4_566 17_556
O13 S6 O14 O14 -21(3) 20_565 17_556
O12 S6 O14 O14 -151.7(18) 17_556 17_556
O12 S6 O14 O14 -95(4) . 17_556
O12 S6 O14 O14 1(3) 20_565 17_556
O14 S6 O14 Ag3 -12(3) 20_565 17_556
O14 S6 O14 Ag3 53(2) 4_566 17_556
O14 S6 O14 Ag3 116.9(13) 17_556 17_556
O11 S6 O14 Ag3 -127(2) . 17_556
O13 S6 O14 Ag3 -3(4) . 17_556
O13 S6 O14 Ag3 -49(5) 17_556 17_556
O13 S6 O14 Ag3 145(5) 4_566 17_556
O13 S6 O14 Ag3 96(3) 20_565 17_556
O12 S6 O14 Ag3 -35(2) 17_556 17_556
O12 S6 O14 Ag3 22(5) . 17_556
O12 S6 O14 Ag3 118(4) 20_565 17_556
O14 S6 O14 Ag3 -118.7(5) 20_565 4_566
O14 S6 O14 Ag3 -54.4(18) 4_566 4_566
O14 S6 O14 Ag3 10(3) 17_556 4_566
O11 S6 O14 Ag3 125.6(18) . 4_566
O13 S6 O14 Ag3 -110(3) . 4_566
O13 S6 O14 Ag3 -157(7) 17_556 4_566
O13 S6 O14 Ag3 38(2) 4_566 4_566
O13 S6 O14 Ag3 -12(4) 20_565 4_566
O12 S6 O14 Ag3 -142(3) 17_556 4_566
O12 S6 O14 Ag3 -85(4) . 4_566
O12 S6 O14 Ag3 11(4) 20_565 4_566
O14 O13 O12 O14 -10(9) 20_565 4_566
O12 O13 O12 O14 -32(14) 17_556 4_566
S6 O13 O12 O14 -44(5) . 4_566
Ag3 O13 O12 O14 88(4) . 4_566
O14 O13 O12 O13 14(13) 20_565 20_565
O14 O13 O12 O13 24(5) 4_566 20_565
O12 O13 O12 O13 -8(18) 17_556 20_565
S6 O13 O12 O13 -20(8) . 20_565
Ag3 O13 O12 O13 112(5) . 20_565
O14 O13 O12 O14 10(10) 4_566 20_565
O12 O13 O12 O14 -22(6) 17_556 20_565
S6 O13 O12 O14 -34(6) . 20_565
Ag3 O13 O12 O14 97(8) . 20_565
O14 O13 O12 S6 34(6) 20_565 .
O14 O13 O12 S6 44(5) 4_566 .
O12 O13 O12 S6 12(10) 17_556 .
Ag3 O13 O12 S6 132(3) . .
O14 O13 O12 Ag3 -97(8) 20_565 .
O14 O13 O12 Ag3 -88(4) 4_566 .
O12 O13 O12 Ag3 -120(13) 17_556 .
S6 O13 O12 Ag3 -132(3) . .
O14 S6 O12 O14 118(8) 20_565 4_566
O14 S6 O12 O14 81(9) . 4_566
O14 S6 O12 O14 -2(7) 17_556 4_566
O11 S6 O12 O14 -126(6) . 4_566
O13 S6 O12 O14 137(11) . 4_566
O13 S6 O12 O14 118(7) 17_556 4_566
O13 S6 O12 O14 9(8) 4_566 4_566
O13 S6 O12 O14 -26(6) 20_565 4_566
O12 S6 O12 O14 129(5) 17_556 4_566
O12 S6 O12 O14 -22(7) 20_565 4_566
O14 S6 O12 O13 -18(6) 20_565 .
O14 S6 O12 O13 -55(6) . .
O14 S6 O12 O13 -137(11) 4_566 .
O14 S6 O12 O13 -138(5) 17_556 .
O11 S6 O12 O13 97(6) . .
O13 S6 O12 O13 -18(5) 17_556 .
O13 S6 O12 O13 -127(7) 4_566 .
O13 S6 O12 O13 -163(9) 20_565 .
O12 S6 O12 O13 -8(8) 17_556 .
O12 S6 O12 O13 -159(5) 20_565 .
O14 S6 O12 O13 145(4) 20_565 20_565
O14 S6 O12 O13 107(5) . 20_565
O14 S6 O12 O13 26(6) 4_566 20_565
O14 S6 O12 O13 25(4) 17_556 20_565
O11 S6 O12 O13 -100(3) . 20_565
O13 S6 O12 O13 163(9) . 20_565
O13 S6 O12 O13 144(5) 17_556 20_565
O13 S6 O12 O13 36(3) 4_566 20_565
O12 S6 O12 O13 155(2) 17_556 20_565
O12 S6 O12 O13 4(4) 20_565 20_565
O14 S6 O12 O14 -37(3) . 20_565
O14 S6 O12 O14 -118(8) 4_566 20_565
O14 S6 O12 O14 -120(4) 17_556 20_565
O11 S6 O12 O14 115(2) . 20_565
O13 S6 O12 O14 18(6) . 20_565
O13 S6 O12 O14 0(3) 17_556 20_565
O13 S6 O12 O14 -109(3) 4_566 20_565
O13 S6 O12 O14 -145(4) 20_565 20_565
O12 S6 O12 O14 11(3) 17_556 20_565
O12 S6 O12 O14 -140(2) 20_565 20_565
O14 S6 O12 Ag3 33(4) 20_565 .
O14 S6 O12 Ag3 -4(5) . .
O14 S6 O12 Ag3 -86(7) 4_566 .
O14 S6 O12 Ag3 -87(3) 17_556 .
O11 S6 O12 Ag3 148(3) . .
O13 S6 O12 Ag3 51(5) . .
O13 S6 O12 Ag3 33(3) 17_556 .
O13 S6 O12 Ag3 -76(5) 4_566 .
O13 S6 O12 Ag3 -112(5) 20_565 .
O12 S6 O12 Ag3 44(4) 17_556 .
O12 S6 O12 Ag3 -108(2) 20_565 .
O13 Ag3 O12 O14 -118(11) . 4_566
O10 Ag3 O12 O14 6(6) 17_556 4_566
O9 Ag3 O12 O14 -19(7) . 4_566
O14 Ag3 O12 O14 -90(8) 20_565 4_566
N4 Ag3 O12 O14 103(6) 22_565 4_566
N3 Ag3 O12 O14 -146(6) . 4_566
O8 Ag3 O12 O14 -31(7) 20_565 4_566
Ag3 Ag3 O12 O14 22(6) 20_565 4_566
Ag3 Ag3 O12 O14 -71(6) 17_556 4_566
O10 Ag3 O12 O13 124(9) 17_556 .
O9 Ag3 O12 O13 99(10) . .
O14 Ag3 O12 O13 27(7) 20_565 .
N4 Ag3 O12 O13 -139(8) 22_565 .
N3 Ag3 O12 O13 -28(10) . .
O8 Ag3 O12 O13 86(10) 20_565 .
O14 Ag3 O12 O13 118(11) 4_566 .
Ag3 Ag3 O12 O13 140(9) 20_565 .
Ag3 Ag3 O12 O13 47(9) 17_556 .
O13 Ag3 O12 O13 -125(10) . 20_565
O10 Ag3 O12 O13 -2(4) 17_556 20_565
O9 Ag3 O12 O13 -26(5) . 20_565
O14 Ag3 O12 O13 -98(5) 20_565 20_565
N4 Ag3 O12 O13 96(4) 22_565 20_565
N3 Ag3 O12 O13 -153(4) . 20_565
O8 Ag3 O12 O13 -39(5) 20_565 20_565
O14 Ag3 O12 O13 -7(5) 4_566 20_565
Ag3 Ag3 O12 O13 15(3) 20_565 20_565
Ag3 Ag3 O12 O13 -78(4) 17_556 20_565
O13 Ag3 O12 O14 -27(7) . 20_565
O10 Ag3 O12 O14 96(3) 17_556 20_565
O9 Ag3 O12 O14 71(5) . 20_565
N4 Ag3 O12 O14 -166(2) 22_565 20_565
N3 Ag3 O12 O14 -56(3) . 20_565
O8 Ag3 O12 O14 59(4) 20_565 20_565
O14 Ag3 O12 O14 90(8) 4_566 20_565
Ag3 Ag3 O12 O14 113(3) 20_565 20_565
Ag3 Ag3 O12 O14 19(3) 17_556 20_565
O13 Ag3 O12 S6 -55(6) . .
O10 Ag3 O12 S6 69(5) 17_556 .
O9 Ag3 O12 S6 44(6) . .
O14 Ag3 O12 S6 -27(3) 20_565 .
N4 Ag3 O12 S6 167(3) 22_565 .
N3 Ag3 O12 S6 -83(4) . .
O8 Ag3 O12 S6 32(6) 20_565 .
O14 Ag3 O12 S6 63(6) 4_566 .
Ag3 Ag3 O12 S6 86(4) 20_565 .
Ag3 Ag3 O12 S6 -8(4) 17_556 .
